data_1571657
loop_
_publ_author_name
'Liu, Xin-Ran'
'Cui, Peng-Fei'
'Garc&#xed;a-Rodeja, Yago'
'Sol&#xe0;, Miquel'
'Jin, Guo-Xin'

_publ_section_title
;
 Formation and reactivity of a unique M&#x22ef;C-H interaction stabilized
 by carborane cages.
;
_journal_issue 24
_journal_name_full 'Chemical science'
_journal_page_first 9274
_journal_page_last 9280
_journal_paper_doi 10.1039/d4sc01158a
_journal_volume 15
_journal_year 2024
_chemical_formula_sum 'C23 H42 B20 F3 Ir N2 O3 S3'
_chemical_formula_weight 956.16
_space_group_crystal_system triclinic
_space_group_IT_number 2
_space_group_name_Hall '-P 1'
_space_group_name_H-M_alt 'P -1'
_atom_sites_solution_hydrogens mixed
_audit_creation_method SHELXL-2019/2
_audit_update_record
;
2023-10-25 deposited with the CCDC.	2024-05-16 downloaded from the CCDC.
;
_cell_angle_alpha 98.948(2)
_cell_angle_beta 101.424(2)
_cell_angle_gamma 91.727(2)
_cell_formula_units_Z 2
_cell_length_a 11.6139(5)
_cell_length_b 13.1923(6)
_cell_length_c 13.5261(6)
_cell_measurement_reflns_used 9832
_cell_measurement_temperature 173(2)
_cell_measurement_theta_max 50.47
_cell_measurement_theta_min 3.31
_cell_volume 2002.63(15)
_computing_cell_refinement 'Bruker SAINT'
_computing_data_collection 'Bruker APEX2'
_computing_data_reduction 'Bruker SAINT'
_computing_molecular_graphics 'Bruker SHELXTL'
_computing_publication_material 'Bruker SHELXTL'
_computing_structure_refinement 'SHELXL-2019/2 (Sheldrick, 2019)'
_computing_structure_solution 'SHELXT 2018/2 (Sheldrick, 2018)'
_diffrn_ambient_temperature 173(2)
_diffrn_measured_fraction_theta_full 0.962
_diffrn_measured_fraction_theta_max 0.962
_diffrn_measurement_device_type 'Bruker APEX-II CCD'
_diffrn_measurement_method '\f and \w scans'
_diffrn_radiation_type GaK\a
_diffrn_radiation_wavelength 1.34138
_diffrn_reflns_av_R_equivalents 0.0448
_diffrn_reflns_av_unetI/netI 0.0378
_diffrn_reflns_Laue_measured_fraction_full 0.962
_diffrn_reflns_Laue_measured_fraction_max 0.962
_diffrn_reflns_limit_h_max 13
_diffrn_reflns_limit_h_min -13
_diffrn_reflns_limit_k_max 15
_diffrn_reflns_limit_k_min -15
_diffrn_reflns_limit_l_max 15
_diffrn_reflns_limit_l_min -15
_diffrn_reflns_number 25232
_diffrn_reflns_point_group_measured_fraction_full 0.962
_diffrn_reflns_point_group_measured_fraction_max 0.962
_diffrn_reflns_theta_full 52.000
_diffrn_reflns_theta_max 52.000
_diffrn_reflns_theta_min 3.811
_exptl_absorpt_coefficient_mu 5.489
_exptl_absorpt_correction_T_max 0.750
_exptl_absorpt_correction_T_min 0.439
_exptl_absorpt_correction_type multi-scan
_exptl_absorpt_process_details sadabs
_exptl_crystal_colour black
_exptl_crystal_density_diffrn 1.586
_exptl_crystal_description rod
_exptl_crystal_F_000 940
_exptl_crystal_size_max 0.280
_exptl_crystal_size_mid 0.250
_exptl_crystal_size_min 0.220
_refine_diff_density_max 1.324
_refine_diff_density_min -2.189
_refine_diff_density_rms 0.137
_refine_ls_extinction_method none
_refine_ls_goodness_of_fit_ref 1.100
_refine_ls_hydrogen_treatment mixed
_refine_ls_matrix_type full
_refine_ls_number_parameters 584
_refine_ls_number_reflns 6539
_refine_ls_number_restraints 107
_refine_ls_restrained_S_all 1.093
_refine_ls_R_factor_all 0.0431
_refine_ls_R_factor_gt 0.0384
_refine_ls_shift/su_max 0.001
_refine_ls_shift/su_mean 0.000
_refine_ls_structure_factor_coef Fsqd
_refine_ls_weighting_details 'w=1/[\s^2^(Fo^2^)+15.6037P] where P=(Fo^2^+2Fc^2^)/3'
_refine_ls_weighting_scheme calc
_refine_ls_wR_factor_gt 0.0958
_refine_ls_wR_factor_ref 0.1000
_reflns_Friedel_coverage 0.000
_reflns_number_gt 6053
_reflns_number_total 6539
_reflns_threshold_expression 'I > 2\s(I)'
_cod_data_source_file d4sc01158a2.cif
_cod_data_source_block 230806d_0m_a
_cod_depositor_comments 'Adding full bibliography for 1571656--1571663.cif.'
_cod_database_code 1571657
_shelx_shelxl_version_number 2019/2
_shelx_space_group_comment
; 
The symmetry employed for this shelxl refinement is uniquely defined 
by the following loop, which should always be used as a source of 
symmetry information in preference to the above space-group names. 
They are only intended as comments. 
;
_shelx_estimated_absorpt_t_min 0.309
_shelx_estimated_absorpt_t_max 0.378

loop_
_space_group_symop_operation_xyz
'x, y, z'
'-x, -y, -z'

loop_
_atom_site_label
_atom_site_type_symbol
_atom_site_fract_x
_atom_site_fract_y
_atom_site_fract_z
_atom_site_U_iso_or_equiv
_atom_site_adp_type
_atom_site_occupancy
_atom_site_site_symmetry_order
_atom_site_calc_flag
_atom_site_refinement_flags_posn
_atom_site_refinement_flags_adp
_atom_site_refinement_flags_occupancy
_atom_site_disorder_assembly
_atom_site_disorder_group
Ir1 Ir 0.71351(2) 0.26569(2) 0.75061(2) 0.02665(10) Uani 1 1 d . . . . .
S1 S 0.70130(13) 0.35423(10) 0.61338(11) 0.0290(3) Uani 1 1 d . . . . .
S2 S 0.56963(13) 0.13984(10) 0.66235(11) 0.0294(3) Uani 1 1 d . . . . .
N1 N 0.6616(4) 0.5129(4) 0.7482(4) 0.0322(11) Uani 1 1 d . . . . .
H1 H 0.670(6) 0.580(5) 0.776(5) 0.038(18) Uiso 1 1 d . . . . .
N2 N 0.4563(5) 0.2022(4) 0.8128(4) 0.0324(12) Uani 1 1 d . . . . .
H2 H 0.413(6) 0.184(5) 0.852(5) 0.04(2) Uiso 1 1 d . . . . .
C1 C 0.7390(5) 0.5554(4) 0.6047(5) 0.0289(13) Uani 1 1 d . . . . .
C2 C 0.7285(6) 0.6794(4) 0.6418(6) 0.0406(16) Uani 1 1 d D . . . .
H2A H 0.696(6) 0.694(6) 0.707(4) 0.06(2) Uiso 1 1 d D . . . .
B3 B 0.8669(7) 0.6320(6) 0.6596(7) 0.0436(19) Uani 1 1 d . . . . .
H3 H 0.924302 0.626373 0.735330 0.052 Uiso 1 1 calc R U . . .
B4 B 0.8589(6) 0.5368(5) 0.5495(6) 0.0365(17) Uani 1 1 d . . . . .
H4 H 0.912298 0.467638 0.552444 0.044 Uiso 1 1 calc R U . . .
B5 B 0.7135(6) 0.5283(6) 0.4737(6) 0.0354(16) Uani 1 1 d . . . . .
H5 H 0.671669 0.453978 0.426984 0.042 Uiso 1 1 calc R U . . .
B6 B 0.6299(6) 0.6202(6) 0.5367(6) 0.0372(17) Uani 1 1 d . . . . .
H6 H 0.533189 0.607046 0.532389 0.045 Uiso 1 1 calc R U . . .
B7 B 0.8400(8) 0.7510(6) 0.6176(7) 0.049(2) Uani 1 1 d . . . . .
H7 H 0.880963 0.824689 0.666350 0.059 Uiso 1 1 calc R U . . .
B8 B 0.9231(7) 0.6614(6) 0.5545(7) 0.0445(19) Uani 1 1 d . . . . .
H8 H 1.019946 0.675217 0.559790 0.053 Uiso 1 1 calc R U . . .
B9 B 0.8295(7) 0.5982(6) 0.4408(6) 0.0398(18) Uani 1 1 d . . . . .
H9 H 0.864406 0.570263 0.370618 0.048 Uiso 1 1 calc R U . . .
B10 B 0.6879(7) 0.6487(7) 0.4327(7) 0.046(2) Uani 1 1 d . . . . .
H10 H 0.629055 0.654167 0.357557 0.055 Uiso 1 1 calc R U . . .
B11 B 0.6966(7) 0.7440(6) 0.5441(8) 0.048(2) Uani 1 1 d . . . . .
H11 H 0.643311 0.813358 0.544178 0.058 Uiso 1 1 calc R U . . .
B12 B 0.8189(7) 0.7317(6) 0.4831(7) 0.047(2) Uani 1 1 d . . . . .
H12 H 0.846422 0.792120 0.441285 0.056 Uiso 1 1 calc R U . . .
B13 B 0.4689(7) -0.0775(6) 0.7542(6) 0.0404(18) Uani 1 1 d . . . . .
H13 H 0.565275 -0.077156 0.787572 0.048 Uiso 1 1 calc R U . . .
B14 B 0.3718(7) -0.0194(6) 0.8278(6) 0.0398(18) Uani 1 1 d . . . . .
H14 H 0.401695 0.018710 0.909358 0.048 Uiso 1 1 calc R U . . .
B15 B 0.2590(6) 0.0289(6) 0.7415(6) 0.0390(17) Uani 1 1 d . . . . .
H15 H 0.213735 0.099086 0.766917 0.047 Uiso 1 1 calc R U . . .
B16 B 0.2910(7) 0.0041(6) 0.6173(6) 0.0368(16) Uani 1 1 d . . . . .
H16 H 0.268892 0.057768 0.560670 0.044 Uiso 1 1 calc R U . . .
B17 B 0.3963(7) -0.1831(6) 0.6646(7) 0.046(2) Uani 1 1 d . . . . .
H17 H 0.441873 -0.252877 0.638577 0.055 Uiso 1 1 calc R U . . .
B18 B 0.3655(8) -0.1555(7) 0.7898(7) 0.049(2) Uani 1 1 d . . . . .
H18 H 0.390705 -0.207703 0.847345 0.059 Uiso 1 1 calc R U . . .
B19 B 0.2336(7) -0.0894(7) 0.7805(6) 0.046(2) Uani 1 1 d . . . . .
H19 H 0.170484 -0.098491 0.831767 0.055 Uiso 1 1 calc R U . . .
B20 B 0.1829(7) -0.0747(6) 0.6506(6) 0.0437(19) Uani 1 1 d . . . . .
H20 H 0.087194 -0.073983 0.615581 0.052 Uiso 1 1 calc R U . . .
B21 B 0.2848(7) -0.1320(6) 0.5800(6) 0.0423(18) Uani 1 1 d . . . . .
H21 H 0.256946 -0.168614 0.497824 0.051 Uiso 1 1 calc R U . . .
B22 B 0.2496(7) -0.1899(6) 0.6811(7) 0.048(2) Uani 1 1 d . . . . .
H22 H 0.197287 -0.265358 0.666715 0.057 Uiso 1 1 calc R U . . .
C3 C 0.6983(5) 0.4791(4) 0.6637(4) 0.0254(12) Uani 1 1 d . . . . .
C4 C 0.5816(5) 0.4576(4) 0.7927(5) 0.0321(13) Uani 1 1 d . . . . .
C5 C 0.5804(5) 0.3518(4) 0.7902(4) 0.0291(13) Uani 1 1 d . U . . .
C6 C 0.4846(6) 0.3106(4) 0.8239(4) 0.0322(13) Uani 1 1 d . . . . .
C7 C 0.4034(6) 0.3709(5) 0.8641(6) 0.0480(18) Uani 1 1 d . . . . .
H7A H 0.340913 0.339911 0.887132 0.058 Uiso 1 1 calc R U . . .
C8 C 0.4146(7) 0.4754(6) 0.8702(7) 0.059(2) Uani 1 1 d . . . . .
H8A H 0.361335 0.517300 0.900197 0.071 Uiso 1 1 calc R U . . .
C9 C 0.5021(6) 0.5204(5) 0.8334(6) 0.0466(18) Uani 1 1 d . . . . .
H9A H 0.508432 0.592732 0.835662 0.056 Uiso 1 1 calc R U . . .
C10 C 0.4749(5) 0.1294(4) 0.7400(5) 0.0292(13) Uani 1 1 d . . . . .
C11 C 0.4006(5) 0.0296(5) 0.7247(5) 0.0311(13) Uani 1 1 d . . . . .
C12 C 0.4164(6) -0.0640(5) 0.6313(5) 0.0398(16) Uani 1 1 d D . . . .
H12A H 0.476(5) -0.049(5) 0.588(4) 0.037(17) Uiso 1 1 d D . . . .
C13 C 0.8897(5) 0.3269(5) 0.8366(5) 0.0354(14) Uani 1 1 d . . . . .
C14 C 0.8242(6) 0.2952(5) 0.9063(5) 0.0368(14) Uani 1 1 d . . . . .
C15 C 0.7945(5) 0.1874(5) 0.8758(4) 0.0322(13) Uani 1 1 d . . . . .
C16 C 0.8468(5) 0.1496(4) 0.7894(5) 0.0317(13) Uani 1 1 d . . . . .
C17 C 0.9046(6) 0.2370(5) 0.7651(5) 0.0408(16) Uani 1 1 d . . . . .
C18 C 0.9478(6) 0.4308(5) 0.8426(6) 0.0502(19) Uani 1 1 d . . . . .
H18A H 1.028183 0.434044 0.882906 0.075 Uiso 1 1 calc R U . . .
H18B H 0.903089 0.483251 0.875281 0.075 Uiso 1 1 calc R U . . .
H18C H 0.950111 0.443434 0.773461 0.075 Uiso 1 1 calc R U . . .
C19 C 0.7956(7) 0.3614(6) 0.9965(6) 0.056(2) Uani 1 1 d . . . . .
H19A H 0.721222 0.335246 1.009811 0.084 Uiso 1 1 calc R U . . .
H19B H 0.788044 0.431947 0.982786 0.084 Uiso 1 1 calc R U . . .
H19C H 0.858658 0.360712 1.056395 0.084 Uiso 1 1 calc R U . . .
C20 C 0.7325(7) 0.1205(6) 0.9332(5) 0.0483(18) Uani 1 1 d . . . . .
H20A H 0.790276 0.098625 0.987747 0.072 Uiso 1 1 calc R U . . .
H20B H 0.693282 0.059908 0.885839 0.072 Uiso 1 1 calc R U . . .
H20C H 0.673892 0.159814 0.963037 0.072 Uiso 1 1 calc R U . . .
C21 C 0.8436(7) 0.0423(5) 0.7382(6) 0.0443(17) Uani 1 1 d . . . . .
H21A H 0.910561 0.008446 0.772355 0.066 Uiso 1 1 calc R U . . .
H21B H 0.848243 0.041104 0.666463 0.066 Uiso 1 1 calc R U . . .
H21C H 0.770041 0.006048 0.741684 0.066 Uiso 1 1 calc R U . . .
C22 C 0.9756(6) 0.2360(6) 0.6826(6) 0.0503(18) Uani 1 1 d . . . . .
H22A H 0.953351 0.291936 0.644108 0.076 Uiso 1 1 calc R U . . .
H22B H 0.959970 0.170024 0.636164 0.076 Uiso 1 1 calc R U . . .
H22C H 1.059648 0.245386 0.714102 0.076 Uiso 1 1 calc R U . . .
S3 S 0.7527(2) 0.7413(2) 0.9620(2) 0.0370(9) Uani 0.687(6) 1 d . U P A 1
O1 O 0.6787(16) 0.7976(9) 1.0234(12) 0.049(3) Uani 0.687(6) 1 d . U P A 1
O2 O 0.6990(8) 0.7204(6) 0.8551(7) 0.050(2) Uani 0.687(6) 1 d . U P A 1
O3 O 0.8034(8) 0.6542(6) 0.9996(7) 0.069(3) Uani 0.687(6) 1 d . U P A 1
C23 C 0.8754(18) 0.8300(11) 0.9659(11) 0.044(3) Uani 0.687(6) 1 d . U P A 1
F1 F 0.9594(13) 0.7900(14) 0.9221(16) 0.078(3) Uani 0.687(6) 1 d . U P A 1
F2 F 0.8437(7) 0.9074(6) 0.9218(7) 0.087(3) Uani 0.687(6) 1 d . U P A 1
F3 F 0.9289(8) 0.8666(9) 1.0629(7) 0.086(3) Uani 0.687(6) 1 d . U P A 1
S3' S 0.7150(5) 0.7945(4) 0.9270(4) 0.0311(17) Uani 0.313(6) 1 d . U P A 2
O1' O 0.659(3) 0.8313(18) 1.005(2) 0.048(7) Uani 0.313(6) 1 d . U P A 2
O2' O 0.709(2) 0.6821(16) 0.8979(16) 0.056(5) Uani 0.313(6) 1 d . U P A 2
O3' O 0.7035(14) 0.8498(11) 0.8445(11) 0.045(4) Uani 0.313(6) 1 d . U P A 2
C23' C 0.871(4) 0.8189(18) 0.995(2) 0.051(9) Uani 0.313(6) 1 d D U P A 2
F1' F 0.933(4) 0.774(4) 0.930(4) 0.078(3) Uani 0.313(6) 1 d D . P A 2
F2' F 0.8854(18) 0.7671(19) 1.0717(14) 0.104(7) Uani 0.313(6) 1 d D U P A 2
F3' F 0.8946(17) 0.9186(14) 1.0262(18) 0.080(6) Uani 0.313(6) 1 d D U P A 2

loop_
_atom_site_aniso_label
_atom_site_aniso_U_11
_atom_site_aniso_U_22
_atom_site_aniso_U_33
_atom_site_aniso_U_23
_atom_site_aniso_U_13
_atom_site_aniso_U_12
Ir1 0.03193(15) 0.02150(14) 0.02595(16) -0.00354(10) 0.01023(10) 0.00253(10)
S1 0.0414(8) 0.0184(6) 0.0273(7) -0.0037(6) 0.0133(6) 0.0025(6)
S2 0.0365(8) 0.0234(7) 0.0276(7) -0.0068(6) 0.0147(6) -0.0040(6)
N1 0.040(3) 0.019(2) 0.037(3) -0.006(2) 0.014(2) 0.003(2)
N2 0.041(3) 0.025(3) 0.032(3) -0.007(2) 0.020(2) -0.004(2)
C1 0.031(3) 0.017(3) 0.037(3) -0.008(2) 0.010(3) 0.000(2)
C2 0.053(4) 0.016(3) 0.057(4) -0.002(3) 0.028(3) 0.003(3)
B3 0.037(4) 0.032(4) 0.054(5) -0.006(4) 0.002(4) -0.004(3)
B4 0.032(4) 0.029(4) 0.052(5) 0.004(3) 0.019(3) 0.003(3)
B5 0.036(4) 0.035(4) 0.034(4) 0.002(3) 0.008(3) -0.008(3)
B6 0.034(4) 0.032(4) 0.052(5) 0.014(3) 0.018(3) 0.005(3)
B7 0.056(5) 0.028(4) 0.061(6) -0.011(4) 0.027(4) -0.008(4)
B8 0.035(4) 0.030(4) 0.069(6) 0.000(4) 0.017(4) -0.001(3)
B9 0.046(4) 0.029(4) 0.047(5) -0.001(3) 0.024(4) -0.002(3)
B10 0.037(4) 0.051(5) 0.056(5) 0.023(4) 0.011(4) -0.002(4)
B11 0.046(5) 0.029(4) 0.083(7) 0.012(4) 0.039(5) 0.010(3)
B12 0.043(4) 0.027(4) 0.077(6) 0.006(4) 0.032(4) 0.001(3)
B13 0.048(4) 0.027(4) 0.049(5) 0.005(3) 0.017(4) -0.002(3)
B14 0.047(4) 0.038(4) 0.034(4) 0.000(3) 0.016(3) -0.013(3)
B15 0.031(4) 0.044(4) 0.041(4) -0.008(4) 0.016(3) -0.006(3)
B16 0.049(4) 0.032(4) 0.026(4) -0.009(3) 0.010(3) 0.002(3)
B17 0.052(5) 0.027(4) 0.060(5) -0.001(4) 0.019(4) -0.001(3)
B18 0.052(5) 0.042(5) 0.052(5) 0.013(4) 0.008(4) -0.011(4)
B19 0.049(5) 0.049(5) 0.042(5) 0.004(4) 0.020(4) -0.011(4)
B20 0.040(4) 0.043(4) 0.043(5) -0.007(4) 0.010(4) -0.004(3)
B21 0.053(5) 0.032(4) 0.041(4) -0.006(3) 0.016(4) -0.004(3)
B22 0.048(5) 0.036(4) 0.057(5) 0.005(4) 0.012(4) -0.012(4)
C3 0.031(3) 0.015(3) 0.026(3) -0.007(2) 0.005(2) 0.002(2)
C4 0.037(3) 0.026(3) 0.029(3) -0.012(3) 0.011(3) -0.001(2)
C5 0.041(3) 0.025(3) 0.015(3) -0.014(2) 0.004(2) 0.002(2)
C6 0.044(4) 0.027(3) 0.024(3) -0.012(2) 0.016(3) -0.003(3)
C7 0.050(4) 0.040(4) 0.057(5) -0.014(3) 0.035(4) -0.001(3)
C8 0.068(5) 0.039(4) 0.076(6) -0.012(4) 0.046(5) 0.012(4)
C9 0.058(4) 0.028(3) 0.055(5) -0.012(3) 0.029(4) 0.006(3)
C10 0.033(3) 0.026(3) 0.031(3) 0.004(3) 0.013(3) 0.001(2)
C11 0.035(3) 0.029(3) 0.030(3) -0.001(3) 0.014(3) 0.001(2)
C12 0.052(4) 0.026(3) 0.045(4) -0.005(3) 0.027(3) -0.001(3)
C13 0.028(3) 0.028(3) 0.043(4) 0.000(3) -0.004(3) 0.002(2)
C14 0.038(3) 0.039(4) 0.030(3) -0.003(3) 0.004(3) 0.008(3)
C15 0.041(3) 0.031(3) 0.022(3) -0.002(3) 0.006(3) 0.004(3)
C16 0.038(3) 0.027(3) 0.036(3) 0.018(3) 0.009(3) 0.007(2)
C17 0.043(4) 0.054(4) 0.032(4) 0.015(3) 0.015(3) 0.025(3)
C18 0.032(4) 0.037(4) 0.068(5) -0.004(4) -0.010(3) -0.018(3)
C19 0.063(5) 0.054(5) 0.038(4) -0.017(4) 0.000(4) 0.014(4)
C20 0.064(5) 0.053(4) 0.035(4) 0.019(3) 0.017(3) 0.008(4)
C21 0.059(4) 0.024(3) 0.051(4) 0.003(3) 0.013(3) 0.017(3)
C22 0.039(4) 0.060(5) 0.061(5) 0.017(4) 0.025(4) 0.007(3)
S3 0.0523(15) 0.0234(14) 0.0390(16) -0.0019(13) 0.0236(12) 0.0014(12)
O1 0.080(7) 0.032(7) 0.045(6) 0.004(5) 0.035(5) 0.002(6)
O2 0.070(5) 0.035(5) 0.036(5) -0.024(4) 0.014(4) -0.011(4)
O3 0.091(6) 0.039(4) 0.095(7) 0.028(4) 0.048(5) 0.022(4)
C23 0.052(6) 0.044(6) 0.035(7) 0.010(5) 0.003(6) 0.002(5)
F1 0.045(8) 0.092(7) 0.104(6) 0.009(5) 0.041(5) -0.014(5)
F2 0.084(5) 0.057(4) 0.124(8) 0.051(5) 0.006(5) -0.014(4)
F3 0.067(6) 0.094(8) 0.073(6) -0.007(6) -0.021(4) -0.016(5)
S3' 0.038(3) 0.022(3) 0.033(3) 0.003(2) 0.009(2) 0.000(2)
O1' 0.086(19) 0.023(13) 0.039(14) -0.012(10) 0.038(12) -0.022(12)
O2' 0.092(12) 0.039(11) 0.035(10) -0.006(9) 0.020(9) -0.005(9)
O3' 0.062(10) 0.040(8) 0.037(8) 0.013(7) 0.016(7) 0.004(7)
C23' 0.050(11) 0.053(13) 0.049(15) 0.003(11) 0.009(13) 0.006(10)
F1' 0.045(8) 0.092(7) 0.104(6) 0.009(5) 0.041(5) -0.014(5)
F2' 0.093(13) 0.143(19) 0.064(11) 0.020(12) -0.020(10) 0.048(13)
F3' 0.064(12) 0.058(11) 0.096(16) -0.014(10) -0.009(11) -0.027(9)

loop_
_atom_type_symbol
_atom_type_description
_atom_type_scat_dispersion_real
_atom_type_scat_dispersion_imag
_atom_type_scat_source
C C 0.0137 0.0067 'International Tables Vol C Tables 4.2.6.8 and 6.1.1.4'
H H 0.0000 0.0000 'International Tables Vol C Tables 4.2.6.8 and 6.1.1.4'
B B 0.0070 0.0029 'International Tables Vol C Tables 4.2.6.8 and 6.1.1.4'
F F 0.0583 0.0400 'International Tables Vol C Tables 4.2.6.8 and 6.1.1.4'
Ir Ir -5.7005 5.2682 'International Tables Vol C Tables 4.2.6.8 and 6.1.1.4'
N N 0.0241 0.0134 'International Tables Vol C Tables 4.2.6.8 and 6.1.1.4'
O O 0.0389 0.0241 'International Tables Vol C Tables 4.2.6.8 and 6.1.1.4'
S S 0.2925 0.4295 'International Tables Vol C Tables 4.2.6.8 and 6.1.1.4'

loop_
_geom_angle_atom_site_label_1
_geom_angle_atom_site_label_2
_geom_angle_atom_site_label_3
_geom_angle
_geom_angle_site_symmetry_1
_geom_angle_site_symmetry_3
_geom_angle_publ_flag
C5 Ir1 C15 110.8(2) . . ?
C5 Ir1 C13 113.3(2) . . ?
C15 Ir1 C13 63.3(2) . . ?
C5 Ir1 C14 94.3(2) . . ?
C15 Ir1 C14 37.9(2) . . ?
C13 Ir1 C14 37.7(2) . . ?
C5 Ir1 C17 151.3(2) . . ?
C15 Ir1 C17 62.8(2) . . ?
C13 Ir1 C17 38.0(2) . . ?
C14 Ir1 C17 63.0(2) . . ?
C5 Ir1 C16 148.4(2) . . ?
C15 Ir1 C16 38.0(2) . . ?
C13 Ir1 C16 63.2(2) . . ?
C14 Ir1 C16 63.4(2) . . ?
C17 Ir1 C16 37.1(2) . . ?
C5 Ir1 S2 87.63(16) . . ?
C15 Ir1 S2 99.67(17) . . ?
C13 Ir1 S2 156.22(16) . . ?
C14 Ir1 S2 134.62(18) . . ?
C17 Ir1 S2 120.66(19) . . ?
C16 Ir1 S2 93.06(16) . . ?
C5 Ir1 S1 86.53(17) . . ?
C15 Ir1 S1 158.40(17) . . ?
C13 Ir1 S1 98.60(18) . . ?
C14 Ir1 S1 131.72(18) . . ?
C17 Ir1 S1 95.76(17) . . ?
C16 Ir1 S1 124.85(15) . . ?
S2 Ir1 S1 93.66(5) . . ?
C3 S1 Ir1 105.3(2) . . ?
C10 S2 Ir1 106.1(2) . . ?
C3 N1 C4 125.8(5) . . ?
C3 N1 H1 121(4) . . ?
C4 N1 H1 111(4) . . ?
C10 N2 C6 127.5(5) . . ?
C10 N2 H2 116(5) . . ?
C6 N2 H2 116(5) . . ?
C3 C1 C2 119.8(5) . . ?
C3 C1 B4 121.6(5) . . ?
C2 C1 B4 109.9(5) . . ?
C3 C1 B5 119.9(5) . . ?
C2 C1 B5 109.8(5) . . ?
B4 C1 B5 62.7(4) . . ?
C3 C1 B3 118.5(5) . . ?
C2 C1 B3 61.3(4) . . ?
B4 C1 B3 62.0(4) . . ?
B5 C1 B3 113.9(5) . . ?
C3 C1 B6 116.4(5) . . ?
C2 C1 B6 60.2(4) . . ?
B4 C1 B6 113.8(5) . . ?
B5 C1 B6 62.5(4) . . ?
B3 C1 B6 113.3(5) . . ?
C1 C2 B11 112.9(6) . . ?
C1 C2 B7 111.8(5) . . ?
B11 C2 B7 62.9(5) . . ?
C1 C2 B6 62.6(4) . . ?
B11 C2 B6 63.2(5) . . ?
B7 C2 B6 115.3(6) . . ?
C1 C2 B3 61.9(4) . . ?
B11 C2 B3 114.9(5) . . ?
B7 C2 B3 62.2(5) . . ?
B6 C2 B3 115.8(5) . . ?
C1 C2 H2A 112(4) . . ?
B11 C2 H2A 125(4) . . ?
B7 C2 H2A 124(4) . . ?
B6 C2 H2A 115(4) . . ?
B3 C2 H2A 114(4) . . ?
C2 B3 C1 56.8(4) . . ?
C2 B3 B8 103.8(6) . . ?
C1 B3 B8 104.5(6) . . ?
C2 B3 B7 57.9(4) . . ?
C1 B3 B7 104.3(6) . . ?
B8 B3 B7 60.2(5) . . ?
C2 B3 B4 103.5(5) . . ?
C1 B3 B4 58.3(4) . . ?
B8 B3 B4 59.9(4) . . ?
B7 B3 B4 107.7(6) . . ?
C2 B3 H3 125.5 . . ?
C1 B3 H3 124.7 . . ?
B8 B3 H3 123.1 . . ?
B7 B3 H3 122.3 . . ?
B4 B3 H3 122.6 . . ?
C1 B4 B9 104.9(5) . . ?
C1 B4 B8 105.4(5) . . ?
B9 B4 B8 60.0(5) . . ?
C1 B4 B3 59.7(4) . . ?
B9 B4 B3 107.9(5) . . ?
B8 B4 B3 59.7(5) . . ?
C1 B4 B5 58.7(4) . . ?
B9 B4 B5 60.0(4) . . ?
B8 B4 B5 108.3(5) . . ?
B3 B4 B5 108.7(5) . . ?
C1 B4 H4 124.2 . . ?
B9 B4 H4 122.5 . . ?
B8 B4 H4 122.3 . . ?
B3 B4 H4 121.1 . . ?
B5 B4 H4 121.2 . . ?
C1 B5 B9 104.4(5) . . ?
C1 B5 B10 104.9(5) . . ?
B9 B5 B10 60.3(4) . . ?
C1 B5 B4 58.6(4) . . ?
B9 B5 B4 59.5(4) . . ?
B10 B5 B4 107.9(5) . . ?
C1 B5 B6 59.4(4) . . ?
B9 B5 B6 107.2(5) . . ?
B10 B5 B6 59.1(4) . . ?
B4 B5 B6 107.9(5) . . ?
C1 B5 H5 124.4 . . ?
B9 B5 H5 122.8 . . ?
B10 B5 H5 122.4 . . ?
B4 B5 H5 121.7 . . ?
B6 B5 H5 121.8 . . ?
C2 B6 C1 57.3(4) . . ?
C2 B6 B10 104.5(5) . . ?
C1 B6 B10 104.5(5) . . ?
C2 B6 B11 57.5(5) . . ?
C1 B6 B11 104.2(5) . . ?
B10 B6 B11 61.0(5) . . ?
C2 B6 B5 103.9(5) . . ?
C1 B6 B5 58.0(4) . . ?
B10 B6 B5 60.0(4) . . ?
B11 B6 B5 108.1(5) . . ?
C2 B6 H6 125.2 . . ?
C1 B6 H6 124.8 . . ?
B10 B6 H6 122.6 . . ?
B11 B6 H6 122.2 . . ?
B5 B6 H6 122.4 . . ?
C2 B7 B11 57.9(5) . . ?
C2 B7 B12 104.7(6) . . ?
B11 B7 B12 60.7(5) . . ?
C2 B7 B3 59.9(4) . . ?
B11 B7 B3 108.9(6) . . ?
B12 B7 B3 108.7(6) . . ?
C2 B7 B8 105.0(5) . . ?
B11 B7 B8 108.6(6) . . ?
B12 B7 B8 60.2(5) . . ?
B3 B7 B8 59.9(5) . . ?
C2 B7 H7 124.8 . . ?
B11 B7 H7 121.1 . . ?
B12 B7 H7 122.0 . . ?
B3 B7 H7 120.7 . . ?
B8 B7 H7 122.3 . . ?
B3 B8 B9 108.4(5) . . ?
B3 B8 B4 60.3(4) . . ?
B9 B8 B4 59.9(4) . . ?
B3 B8 B7 59.9(5) . . ?
B9 B8 B7 107.7(6) . . ?
B4 B8 B7 107.8(5) . . ?
B3 B8 B12 108.4(5) . . ?
B9 B8 B12 60.4(5) . . ?
B4 B8 B12 108.4(6) . . ?
B7 B8 B12 59.7(5) . . ?
B3 B8 H8 121.4 . . ?
B9 B8 H8 121.7 . . ?
B4 B8 H8 121.6 . . ?
B7 B8 H8 122.2 . . ?
B12 B8 H8 121.4 . . ?
B4 B9 B8 60.1(4) . . ?
B4 B9 B5 60.5(4) . . ?
B8 B9 B5 108.7(6) . . ?
B4 B9 B12 108.2(6) . . ?
B8 B9 B12 59.9(5) . . ?
B5 B9 B12 108.6(5) . . ?
B4 B9 B10 108.3(5) . . ?
B8 B9 B10 108.6(6) . . ?
B5 B9 B10 59.9(4) . . ?
B12 B9 B10 60.6(4) . . ?
B4 B9 H9 121.6 . . ?
B8 B9 H9 121.4 . . ?
B5 B9 H9 121.3 . . ?
B12 B9 H9 121.4 . . ?
B10 B9 H9 121.4 . . ?
B6 B10 B5 60.9(4) . . ?
B6 B10 B9 108.3(6) . . ?
B5 B10 B9 59.8(4) . . ?
B6 B10 B11 59.6(5) . . ?
B5 B10 B11 107.8(6) . . ?
B9 B10 B11 106.8(6) . . ?
B6 B10 B12 107.8(6) . . ?
B5 B10 B12 107.8(6) . . ?
B9 B10 B12 59.6(4) . . ?
B11 B10 B12 59.4(5) . . ?
B6 B10 H10 121.3 . . ?
B5 B10 H10 121.4 . . ?
B9 B10 H10 122.1 . . ?
B11 B10 H10 122.5 . . ?
B12 B10 H10 122.1 . . ?
C2 B11 B7 59.2(5) . . ?
C2 B11 B6 59.3(4) . . ?
B7 B11 B6 109.1(6) . . ?
C2 B11 B12 105.1(6) . . ?
B7 B11 B12 59.9(5) . . ?
B6 B11 B12 108.5(5) . . ?
C2 B11 B10 104.5(5) . . ?
B7 B11 B10 108.3(5) . . ?
B6 B11 B10 59.3(4) . . ?
B12 B11 B10 60.6(5) . . ?
C2 B11 H11 124.5 . . ?
B7 B11 H11 120.9 . . ?
B6 B11 H11 121.0 . . ?
B12 B11 H11 122.0 . . ?
B10 B11 H11 122.6 . . ?
B7 B12 B8 60.2(5) . . ?
B7 B12 B11 59.4(5) . . ?
B8 B12 B11 107.6(6) . . ?
B7 B12 B9 107.5(6) . . ?
B8 B12 B9 59.7(5) . . ?
B11 B12 B9 107.4(5) . . ?
B7 B12 B10 107.5(6) . . ?
B8 B12 B10 107.7(5) . . ?
B11 B12 B10 60.1(5) . . ?
B9 B12 B10 59.7(4) . . ?
B7 B12 H12 122.1 . . ?
B8 B12 H12 121.8 . . ?
B11 B12 H12 122.1 . . ?
B9 B12 H12 122.1 . . ?
B10 B12 H12 121.9 . . ?
C12 B13 C11 58.8(4) . . ?
C12 B13 B18 107.3(6) . . ?
C11 B13 B18 106.7(6) . . ?
C12 B13 B14 107.4(6) . . ?
C11 B13 B14 59.1(4) . . ?
B18 B13 B14 61.1(5) . . ?
C12 B13 B17 59.7(4) . . ?
C11 B13 B17 107.2(6) . . ?
B18 B13 B17 61.1(5) . . ?
B14 B13 B17 110.6(6) . . ?
C12 B13 H13 122.8 . . ?
C11 B13 H13 123.4 . . ?
B18 B13 H13 121.6 . . ?
B14 B13 H13 120.7 . . ?
B17 B13 H13 120.6 . . ?
C11 B14 B13 58.7(4) . . ?
C11 B14 B19 104.0(5) . . ?
B13 B14 B19 106.0(6) . . ?
C11 B14 B15 58.4(4) . . ?
B13 B14 B15 106.5(5) . . ?
B19 B14 B15 59.3(4) . . ?
C11 B14 B18 104.7(5) . . ?
B13 B14 B18 58.9(4) . . ?
B19 B14 B18 59.9(5) . . ?
B15 B14 B18 107.3(6) . . ?
C11 B14 H14 124.6 . . ?
B13 B14 H14 122.8 . . ?
B19 B14 H14 123.2 . . ?
B15 B14 H14 122.2 . . ?
B18 B14 H14 122.6 . . ?
C11 B15 B19 105.1(6) . . ?
C11 B15 B20 105.5(5) . . ?
B19 B15 B20 60.7(5) . . ?
C11 B15 B16 59.0(4) . . ?
B19 B15 B16 108.5(5) . . ?
B20 B15 B16 60.1(4) . . ?
C11 B15 B14 58.8(4) . . ?
B19 B15 B14 60.3(5) . . ?
B20 B15 B14 109.2(6) . . ?
B16 B15 B14 108.6(5) . . ?
C11 B15 H15 124.6 . . ?
B19 B15 H15 122.0 . . ?
B20 B15 H15 121.6 . . ?
B16 B15 H15 121.3 . . ?
B14 B15 H15 121.0 . . ?
C11 B16 C12 57.9(4) . . ?
C11 B16 B20 104.9(5) . . ?
C12 B16 B20 104.8(5) . . ?
C11 B16 B15 58.5(4) . . ?
C12 B16 B15 104.8(5) . . ?
B20 B16 B15 59.8(4) . . ?
C11 B16 B21 104.7(5) . . ?
C12 B16 B21 58.3(4) . . ?
B20 B16 B21 59.9(4) . . ?
B15 B16 B21 107.3(6) . . ?
C11 B16 H16 124.2 . . ?
C12 B16 H16 124.3 . . ?
B20 B16 H16 122.9 . . ?
B15 B16 H16 122.4 . . ?
B21 B16 H16 122.5 . . ?
C12 B17 B22 104.9(6) . . ?
C12 B17 B13 58.0(4) . . ?
B22 B17 B13 106.4(6) . . ?
C12 B17 B21 58.6(4) . . ?
B22 B17 B21 60.2(5) . . ?
B13 B17 B21 106.3(5) . . ?
C12 B17 B18 104.3(5) . . ?
B22 B17 B18 60.1(5) . . ?
B13 B17 B18 58.8(4) . . ?
B21 B17 B18 107.8(6) . . ?
C12 B17 H17 124.7 . . ?
B22 B17 H17 122.4 . . ?
B13 B17 H17 123.1 . . ?
B21 B17 H17 121.8 . . ?
B18 B17 H17 122.6 . . ?
B13 B18 B22 106.8(6) . . ?
B13 B18 B19 106.8(6) . . ?
B22 B18 B19 60.0(5) . . ?
B13 B18 B14 60.0(4) . . ?
B22 B18 B14 108.2(6) . . ?
B19 B18 B14 59.9(5) . . ?
B13 B18 B17 60.1(5) . . ?
B22 B18 B17 59.4(5) . . ?
B19 B18 B17 107.6(6) . . ?
B14 B18 B17 108.8(6) . . ?
B13 B18 H18 122.5 . . ?
B22 B18 H18 122.2 . . ?
B19 B18 H18 122.2 . . ?
B14 B18 H18 121.1 . . ?
B17 B18 H18 121.5 . . ?
B15 B19 B14 60.4(4) . . ?
B15 B19 B22 108.4(6) . . ?
B14 B19 B22 108.5(6) . . ?
B15 B19 B18 108.4(5) . . ?
B14 B19 B18 60.2(5) . . ?
B22 B19 B18 59.9(5) . . ?
B15 B19 B20 60.0(4) . . ?
B14 B19 B20 108.7(5) . . ?
B22 B19 B20 60.5(5) . . ?
B18 B19 B20 108.6(6) . . ?
B15 B19 H19 121.5 . . ?
B14 B19 H19 121.3 . . ?
B22 B19 H19 121.5 . . ?
B18 B19 H19 121.5 . . ?
B20 B19 H19 121.3 . . ?
B15 B20 B16 60.1(4) . . ?
B15 B20 B21 107.9(5) . . ?
B16 B20 B21 60.3(4) . . ?
B15 B20 B19 59.3(5) . . ?
B16 B20 B19 107.4(5) . . ?
B21 B20 B19 107.2(6) . . ?
B15 B20 B22 107.1(6) . . ?
B16 B20 B22 107.7(6) . . ?
B21 B20 B22 59.6(5) . . ?
B19 B20 B22 59.6(5) . . ?
B15 B20 H20 122.1 . . ?
B16 B20 H20 121.6 . . ?
B21 B20 H20 121.8 . . ?
B19 B20 H20 122.4 . . ?
B22 B20 H20 122.2 . . ?
C12 B21 B17 59.2(4) . . ?
C12 B21 B22 104.9(6) . . ?
B17 B21 B22 59.6(5) . . ?
C12 B21 B20 105.5(5) . . ?
B17 B21 B20 108.8(6) . . ?
B22 B21 B20 60.7(5) . . ?
C12 B21 B16 59.2(4) . . ?
B17 B21 B16 108.8(6) . . ?
B22 B21 B16 108.2(6) . . ?
B20 B21 B16 59.8(4) . . ?
C12 B21 H21 124.3 . . ?
B17 B21 H21 121.1 . . ?
B22 B21 H21 122.4 . . ?
B20 B21 H21 121.9 . . ?
B16 B21 H21 121.2 . . ?
B17 B22 B21 60.2(5) . . ?
B17 B22 B18 60.6(5) . . ?
B21 B22 B18 108.2(6) . . ?
B17 B22 B19 108.6(6) . . ?
B21 B22 B19 107.6(6) . . ?
B18 B22 B19 60.1(5) . . ?
B17 B22 B20 108.5(6) . . ?
B21 B22 B20 59.7(4) . . ?
B18 B22 B20 108.2(6) . . ?
B19 B22 B20 59.9(5) . . ?
B17 B22 H22 121.1 . . ?
B21 B22 H22 122.0 . . ?
B18 B22 H22 121.4 . . ?
B19 B22 H22 121.8 . . ?
B20 B22 H22 121.7 . . ?
N1 C3 C1 119.0(5) . . ?
N1 C3 S1 125.1(4) . . ?
C1 C3 S1 115.9(4) . . ?
C5 C4 C9 123.9(6) . . ?
C5 C4 N1 123.1(5) . . ?
C9 C4 N1 112.9(5) . . ?
C4 C5 C6 114.2(5) . . ?
C4 C5 Ir1 122.5(4) . . ?
C6 C5 Ir1 123.1(4) . . ?
C7 C6 C5 123.1(6) . . ?
C7 C6 N2 113.5(5) . . ?
C5 C6 N2 123.2(5) . . ?
C8 C7 C6 119.3(6) . . ?
C8 C7 H7A 120.4 . . ?
C6 C7 H7A 120.4 . . ?
C7 C8 C9 120.7(6) . . ?
C7 C8 H8A 119.7 . . ?
C9 C8 H8A 119.7 . . ?
C8 C9 C4 118.6(6) . . ?
C8 C9 H9A 120.7 . . ?
C4 C9 H9A 120.7 . . ?
N2 C10 C11 115.9(5) . . ?
N2 C10 S2 125.7(5) . . ?
C11 C10 S2 118.4(4) . . ?
C10 C11 C12 118.3(5) . . ?
C10 C11 B13 118.3(5) . . ?
C12 C11 B13 60.3(4) . . ?
C10 C11 B15 121.2(5) . . ?
C12 C11 B15 111.0(5) . . ?
B13 C11 B15 112.8(5) . . ?
C10 C11 B14 120.4(5) . . ?
C12 C11 B14 111.1(5) . . ?
B13 C11 B14 62.2(4) . . ?
B15 C11 B14 62.8(4) . . ?
C10 C11 B16 116.8(5) . . ?
C12 C11 B16 61.5(4) . . ?
B13 C11 B16 112.8(5) . . ?
B15 C11 B16 62.6(4) . . ?
B14 C11 B16 114.8(5) . . ?
C11 C12 B13 61.0(4) . . ?
C11 C12 B21 110.2(5) . . ?
B13 C12 B21 112.7(5) . . ?
C11 C12 B17 111.1(5) . . ?
B13 C12 B17 62.3(5) . . ?
B21 C12 B17 62.2(5) . . ?
C11 C12 B16 60.6(4) . . ?
B13 C12 B16 112.6(5) . . ?
B21 C12 B16 62.5(4) . . ?
B17 C12 B16 114.0(5) . . ?
C11 C12 H12A 117(4) . . ?
B13 C12 H12A 118(4) . . ?
B21 C12 H12A 123(4) . . ?
B17 C12 H12A 123(4) . . ?
B16 C12 H12A 116(4) . . ?
C14 C13 C17 108.0(5) . . ?
C14 C13 C18 127.0(6) . . ?
C17 C13 C18 124.5(6) . . ?
C14 C13 Ir1 71.4(3) . . ?
C17 C13 Ir1 72.3(4) . . ?
C18 C13 Ir1 128.2(4) . . ?
C13 C14 C15 107.6(5) . . ?
C13 C14 C19 126.2(6) . . ?
C15 C14 C19 126.2(6) . . ?
C13 C14 Ir1 70.9(3) . . ?
C15 C14 Ir1 70.3(3) . . ?
C19 C14 Ir1 125.8(5) . . ?
C14 C15 C16 109.2(5) . . ?
C14 C15 C20 125.3(6) . . ?
C16 C15 C20 125.0(6) . . ?
C14 C15 Ir1 71.8(4) . . ?
C16 C15 Ir1 73.5(3) . . ?
C20 C15 Ir1 127.2(5) . . ?
C17 C16 C15 106.4(5) . . ?
C17 C16 C21 126.6(6) . . ?
C15 C16 C21 126.9(6) . . ?
C17 C16 Ir1 70.8(3) . . ?
C15 C16 Ir1 68.5(3) . . ?
C21 C16 Ir1 126.6(5) . . ?
C16 C17 C13 108.6(5) . . ?
C16 C17 C22 126.3(6) . . ?
C13 C17 C22 125.0(7) . . ?
C16 C17 Ir1 72.1(4) . . ?
C13 C17 Ir1 69.7(3) . . ?
C22 C17 Ir1 126.7(5) . . ?
C13 C18 H18A 109.5 . . ?
C13 C18 H18B 109.5 . . ?
H18A C18 H18B 109.5 . . ?
C13 C18 H18C 109.5 . . ?
H18A C18 H18C 109.5 . . ?
H18B C18 H18C 109.5 . . ?
C14 C19 H19A 109.5 . . ?
C14 C19 H19B 109.5 . . ?
H19A C19 H19B 109.5 . . ?
C14 C19 H19C 109.5 . . ?
H19A C19 H19C 109.5 . . ?
H19B C19 H19C 109.5 . . ?
C15 C20 H20A 109.5 . . ?
C15 C20 H20B 109.5 . . ?
H20A C20 H20B 109.5 . . ?
C15 C20 H20C 109.5 . . ?
H20A C20 H20C 109.5 . . ?
H20B C20 H20C 109.5 . . ?
C16 C21 H21A 109.5 . . ?
C16 C21 H21B 109.5 . . ?
H21A C21 H21B 109.5 . . ?
C16 C21 H21C 109.5 . . ?
H21A C21 H21C 109.5 . . ?
H21B C21 H21C 109.5 . . ?
C17 C22 H22A 109.5 . . ?
C17 C22 H22B 109.5 . . ?
H22A C22 H22B 109.5 . . ?
C17 C22 H22C 109.5 . . ?
H22A C22 H22C 109.5 . . ?
H22B C22 H22C 109.5 . . ?
O3 S3 O2 113.2(6) . . ?
O3 S3 O1 115.9(6) . . ?
O2 S3 O1 112.6(8) . . ?
O3 S3 C23 105.4(7) . . ?
O2 S3 C23 102.7(6) . . ?
O1 S3 C23 105.4(8) . . ?
F2 C23 F1 105.8(15) . . ?
F2 C23 F3 107.7(13) . . ?
F1 C23 F3 105.0(18) . . ?
F2 C23 S3 112.3(13) . . ?
F1 C23 S3 114.8(10) . . ?
F3 C23 S3 110.7(12) . . ?
O1' S3' O3' 116.5(13) . . ?
O1' S3' O2' 115.9(13) . . ?
O3' S3' O2' 114.9(11) . . ?
O1' S3' C23' 100.1(18) . . ?
O3' S3' C23' 105.4(11) . . ?
O2' S3' C23' 100.6(13) . . ?
F2' C23' F3' 112(3) . . ?
F2' C23' F1' 106(3) . . ?
F3' C23' F1' 116(4) . . ?
F2' C23' S3' 107(3) . . ?
F3' C23' S3' 110(3) . . ?
F1' C23' S3' 105(3) . . ?

loop_
_geom_bond_atom_site_label_1
_geom_bond_atom_site_label_2
_geom_bond_distance
_geom_bond_site_symmetry_2
_geom_bond_publ_flag
Ir1 C5 2.052(6) . ?
Ir1 C15 2.189(6) . ?
Ir1 C13 2.204(6) . ?
Ir1 C14 2.210(6) . ?
Ir1 C17 2.238(6) . ?
Ir1 C16 2.255(6) . ?
Ir1 S2 2.3237(14) . ?
Ir1 S1 2.3259(15) . ?
S1 C3 1.686(5) . ?
S2 C10 1.681(6) . ?
N1 C3 1.317(7) . ?
N1 C4 1.441(8) . ?
N1 H1 0.90(7) . ?
N2 C10 1.319(7) . ?
N2 C6 1.435(8) . ?
N2 H2 0.86(7) . ?
C1 C3 1.498(8) . ?
C1 C2 1.650(8) . ?
C1 B4 1.712(9) . ?
C1 B5 1.715(9) . ?
C1 B3 1.738(9) . ?
C1 B6 1.741(9) . ?
C2 B11 1.669(11) . ?
C2 B7 1.693(10) . ?
C2 B6 1.701(11) . ?
C2 B3 1.729(10) . ?
C2 H2A 1.02(4) . ?
B3 B8 1.766(12) . ?
B3 B7 1.767(12) . ?
B3 B4 1.777(11) . ?
B3 H3 1.1200 . ?
B4 B9 1.766(11) . ?
B4 B8 1.770(10) . ?
B4 B5 1.784(10) . ?
B4 H4 1.1200 . ?
B5 B9 1.775(10) . ?
B5 B10 1.776(11) . ?
B5 B6 1.794(10) . ?
B5 H5 1.1200 . ?
B6 B10 1.761(11) . ?
B6 B11 1.766(10) . ?
B6 H6 1.1200 . ?
B7 B11 1.754(13) . ?
B7 B12 1.763(13) . ?
B7 B8 1.772(11) . ?
B7 H7 1.1200 . ?
B8 B9 1.768(12) . ?
B8 B12 1.772(12) . ?
B8 H8 1.1200 . ?
B9 B12 1.781(10) . ?
B9 B10 1.783(11) . ?
B9 H9 1.1200 . ?
B10 B11 1.790(13) . ?
B10 B12 1.799(11) . ?
B10 H10 1.1200 . ?
B11 B12 1.777(10) . ?
B11 H11 1.1200 . ?
B12 H12 1.1200 . ?
B13 C12 1.692(11) . ?
B13 C11 1.703(10) . ?
B13 B18 1.744(11) . ?
B13 B14 1.764(11) . ?
B13 B17 1.766(11) . ?
B13 H13 1.1200 . ?
B14 C11 1.711(9) . ?
B14 B19 1.777(11) . ?
B14 B15 1.778(12) . ?
B14 B18 1.784(12) . ?
B14 H14 1.1200 . ?
B15 C11 1.704(9) . ?
B15 B19 1.758(11) . ?
B15 B20 1.770(11) . ?
B15 B16 1.775(10) . ?
B15 H15 1.1200 . ?
B16 C11 1.713(10) . ?
B16 C12 1.728(10) . ?
B16 B20 1.775(11) . ?
B16 B21 1.784(10) . ?
B16 H16 1.1200 . ?
B17 C12 1.722(10) . ?
B17 B22 1.764(12) . ?
B17 B21 1.774(12) . ?
B17 B18 1.785(12) . ?
B17 H17 1.1200 . ?
B18 B22 1.776(12) . ?
B18 B19 1.778(13) . ?
B18 H18 1.1200 . ?
B19 B22 1.777(12) . ?
B19 B20 1.782(12) . ?
B19 H19 1.1200 . ?
B20 B21 1.777(11) . ?
B20 B22 1.794(12) . ?
B20 H20 1.1200 . ?
B21 C12 1.711(10) . ?
B21 B22 1.774(12) . ?
B21 H21 1.1200 . ?
B22 H22 1.1200 . ?
C4 C5 1.389(8) . ?
C4 C9 1.396(8) . ?
C5 C6 1.408(8) . ?
C6 C7 1.390(8) . ?
C7 C8 1.370(10) . ?
C7 H7A 0.9500 . ?
C8 C9 1.374(10) . ?
C8 H8A 0.9500 . ?
C9 H9A 0.9500 . ?
C10 C11 1.516(8) . ?
C11 C12 1.666(8) . ?
C12 H12A 1.03(4) . ?
C13 C14 1.426(9) . ?
C13 C17 1.447(9) . ?
C13 C18 1.493(9) . ?
C14 C15 1.429(9) . ?
C14 C19 1.486(9) . ?
C15 C16 1.449(8) . ?
C15 C20 1.514(9) . ?
C16 C17 1.431(9) . ?
C16 C21 1.472(9) . ?
C17 C22 1.512(9) . ?
C18 H18A 0.9800 . ?
C18 H18B 0.9800 . ?
C18 H18C 0.9800 . ?
C19 H19A 0.9800 . ?
C19 H19B 0.9800 . ?
C19 H19C 0.9800 . ?
C20 H20A 0.9800 . ?
C20 H20B 0.9800 . ?
C20 H20C 0.9800 . ?
C21 H21A 0.9800 . ?
C21 H21B 0.9800 . ?
C21 H21C 0.9800 . ?
C22 H22A 0.9800 . ?
C22 H22B 0.9800 . ?
C22 H22C 0.9800 . ?
S3 O3 1.424(8) . ?
S3 O2 1.438(9) . ?
S3 O1 1.453(16) . ?
S3 C23 1.804(19) . ?
C23 F2 1.288(17) . ?
C23 F1 1.320(18) . ?
C23 F3 1.343(17) . ?
S3' O1' 1.37(3) . ?
S3' O3' 1.413(15) . ?
S3' O2' 1.47(2) . ?
S3' C23' 1.86(5) . ?
C23' F2' 1.314(19) . ?
C23' F3' 1.32(2) . ?
C23' F1' 1.32(2) . ?

loop_
_geom_hbond_atom_site_label_D
_geom_hbond_atom_site_label_H
_geom_hbond_atom_site_label_A
_geom_hbond_distance_DH
_geom_hbond_distance_HA
_geom_hbond_distance_DA
_geom_hbond_angle_DHA
_geom_hbond_site_symmetry_A
_geom_hbond_publ_flag
N1 H1 O2^a 0.90(7) 1.97(7) 2.867(9) 172(6) . yes
N1 H1 O2'^b 0.90(7) 1.92(7) 2.73(2) 148(6) . yes
N2 H2 O1^a 0.86(7) 2.15(8) 2.957(17) 156(6) 2_667 yes
N2 H2 O1'^b 0.86(7) 2.29(8) 3.12(3) 161(6) 2_667 yes

loop_
_geom_torsion_atom_site_label_1
_geom_torsion_atom_site_label_2
_geom_torsion_atom_site_label_3
_geom_torsion_atom_site_label_4
_geom_torsion
_geom_torsion_site_symmetry_1
_geom_torsion_site_symmetry_2
_geom_torsion_site_symmetry_3
_geom_torsion_site_symmetry_4
_geom_torsion_publ_flag
C3 C1 C2 B11 -144.7(6) . . . . ?
B4 C1 C2 B11 67.2(7) . . . . ?
B5 C1 C2 B11 0.0(7) . . . . ?
B3 C1 C2 B11 107.0(6) . . . . ?
B6 C1 C2 B11 -39.5(5) . . . . ?
C3 C1 C2 B7 146.6(6) . . . . ?
B4 C1 C2 B7 -1.5(8) . . . . ?
B5 C1 C2 B7 -68.7(7) . . . . ?
B3 C1 C2 B7 38.4(6) . . . . ?
B6 C1 C2 B7 -108.2(7) . . . . ?
C3 C1 C2 B6 -105.2(6) . . . . ?
B4 C1 C2 B6 106.7(5) . . . . ?
B5 C1 C2 B6 39.5(5) . . . . ?
B3 C1 C2 B6 146.6(6) . . . . ?
C3 C1 C2 B3 108.2(6) . . . . ?
B4 C1 C2 B3 -39.9(5) . . . . ?
B5 C1 C2 B3 -107.1(6) . . . . ?
B6 C1 C2 B3 -146.6(6) . . . . ?
B11 C2 B3 C1 -103.8(6) . . . . ?
B7 C2 B3 C1 -139.3(6) . . . . ?
B6 C2 B3 C1 -32.9(5) . . . . ?
C1 C2 B3 B8 98.5(5) . . . . ?
B11 C2 B3 B8 -5.3(7) . . . . ?
B7 C2 B3 B8 -40.8(5) . . . . ?
B6 C2 B3 B8 65.6(6) . . . . ?
C1 C2 B3 B7 139.3(6) . . . . ?
B11 C2 B3 B7 35.5(6) . . . . ?
B6 C2 B3 B7 106.4(6) . . . . ?
C1 C2 B3 B4 36.7(5) . . . . ?
B11 C2 B3 B4 -67.1(7) . . . . ?
B7 C2 B3 B4 -102.6(6) . . . . ?
B6 C2 B3 B4 3.8(7) . . . . ?
C3 C1 B3 C2 -110.3(6) . . . . ?
B4 C1 B3 C2 136.9(6) . . . . ?
B5 C1 B3 C2 100.4(6) . . . . ?
B6 C1 B3 C2 31.4(5) . . . . ?
C3 C1 B3 B8 152.6(5) . . . . ?
C2 C1 B3 B8 -97.1(6) . . . . ?
B4 C1 B3 B8 39.8(5) . . . . ?
B5 C1 B3 B8 3.2(7) . . . . ?
B6 C1 B3 B8 -65.8(6) . . . . ?
C3 C1 B3 B7 -145.1(5) . . . . ?
C2 C1 B3 B7 -34.8(5) . . . . ?
B4 C1 B3 B7 102.2(6) . . . . ?
B5 C1 B3 B7 65.6(6) . . . . ?
B6 C1 B3 B7 -3.4(7) . . . . ?
C3 C1 B3 B4 112.8(6) . . . . ?
C2 C1 B3 B4 -136.9(6) . . . . ?
B5 C1 B3 B4 -36.6(5) . . . . ?
B6 C1 B3 B4 -105.6(6) . . . . ?
C3 C1 B4 B9 149.8(5) . . . . ?
C2 C1 B4 B9 -62.7(6) . . . . ?
B5 C1 B4 B9 39.9(5) . . . . ?
B3 C1 B4 B9 -102.3(6) . . . . ?
B6 C1 B4 B9 2.5(7) . . . . ?
C3 C1 B4 B8 -147.8(6) . . . . ?
C2 C1 B4 B8 -0.3(7) . . . . ?
B5 C1 B4 B8 102.3(6) . . . . ?
B3 C1 B4 B8 -39.9(5) . . . . ?
B6 C1 B4 B8 64.9(7) . . . . ?
C3 C1 B4 B3 -107.9(6) . . . . ?
C2 C1 B4 B3 39.6(5) . . . . ?
B5 C1 B4 B3 142.2(5) . . . . ?
B6 C1 B4 B3 104.8(6) . . . . ?
C3 C1 B4 B5 110.0(6) . . . . ?
C2 C1 B4 B5 -102.6(6) . . . . ?
B3 C1 B4 B5 -142.2(5) . . . . ?
B6 C1 B4 B5 -37.4(5) . . . . ?
C2 B3 B4 C1 -36.0(4) . . . . ?
B8 B3 B4 C1 -134.3(6) . . . . ?
B7 B3 B4 C1 -96.2(6) . . . . ?
C2 B3 B4 B9 61.2(6) . . . . ?
C1 B3 B4 B9 97.2(5) . . . . ?
B8 B3 B4 B9 -37.1(5) . . . . ?
B7 B3 B4 B9 1.0(7) . . . . ?
C2 B3 B4 B8 98.3(6) . . . . ?
C1 B3 B4 B8 134.3(6) . . . . ?
B7 B3 B4 B8 38.1(5) . . . . ?
C2 B3 B4 B5 -2.4(7) . . . . ?
C1 B3 B4 B5 33.6(5) . . . . ?
B8 B3 B4 B5 -100.7(6) . . . . ?
B7 B3 B4 B5 -62.6(7) . . . . ?
C3 C1 B5 B9 -152.1(5) . . . . ?
C2 C1 B5 B9 63.3(6) . . . . ?
B4 C1 B5 B9 -39.5(5) . . . . ?
B3 C1 B5 B9 -3.2(7) . . . . ?
B6 C1 B5 B9 101.7(5) . . . . ?
C3 C1 B5 B10 145.4(5) . . . . ?
C2 C1 B5 B10 0.7(6) . . . . ?
B4 C1 B5 B10 -102.1(5) . . . . ?
B3 C1 B5 B10 -65.8(6) . . . . ?
B6 C1 B5 B10 39.2(5) . . . . ?
C3 C1 B5 B4 -112.6(6) . . . . ?
C2 C1 B5 B4 102.8(5) . . . . ?
B3 C1 B5 B4 36.3(5) . . . . ?
B6 C1 B5 B4 141.3(5) . . . . ?
C3 C1 B5 B6 106.2(6) . . . . ?
C2 C1 B5 B6 -38.5(5) . . . . ?
B4 C1 B5 B6 -141.3(5) . . . . ?
B3 C1 B5 B6 -105.0(5) . . . . ?
B9 B4 B5 C1 -134.3(5) . . . . ?
B8 B4 B5 C1 -97.3(5) . . . . ?
B3 B4 B5 C1 -34.0(5) . . . . ?
C1 B4 B5 B9 134.3(5) . . . . ?
B8 B4 B5 B9 37.0(5) . . . . ?
B3 B4 B5 B9 100.3(6) . . . . ?
C1 B4 B5 B10 96.9(6) . . . . ?
B9 B4 B5 B10 -37.4(5) . . . . ?
B8 B4 B5 B10 -0.4(7) . . . . ?
B3 B4 B5 B10 62.9(7) . . . . ?
C1 B4 B5 B6 34.5(4) . . . . ?
B9 B4 B5 B6 -99.9(5) . . . . ?
B8 B4 B5 B6 -62.8(6) . . . . ?
B3 B4 B5 B6 0.5(7) . . . . ?
B11 C2 B6 C1 139.0(5) . . . . ?
B7 C2 B6 C1 102.5(6) . . . . ?
B3 C2 B6 C1 32.7(5) . . . . ?
C1 C2 B6 B10 -98.2(5) . . . . ?
B11 C2 B6 B10 40.8(5) . . . . ?
B7 C2 B6 B10 4.3(7) . . . . ?
B3 C2 B6 B10 -65.5(7) . . . . ?
C1 C2 B6 B11 -139.0(5) . . . . ?
B7 C2 B6 B11 -36.4(5) . . . . ?
B3 C2 B6 B11 -106.3(6) . . . . ?
C1 C2 B6 B5 -36.1(4) . . . . ?
B11 C2 B6 B5 102.8(5) . . . . ?
B7 C2 B6 B5 66.4(6) . . . . ?
B3 C2 B6 B5 -3.5(7) . . . . ?
C3 C1 B6 C2 110.7(5) . . . . ?
B4 C1 B6 C2 -100.1(5) . . . . ?
B5 C1 B6 C2 -137.6(5) . . . . ?
B3 C1 B6 C2 -31.8(5) . . . . ?
C3 C1 B6 B10 -151.2(5) . . . . ?
C2 C1 B6 B10 98.0(6) . . . . ?
B4 C1 B6 B10 -2.1(7) . . . . ?
B5 C1 B6 B10 -39.5(5) . . . . ?
B3 C1 B6 B10 66.3(7) . . . . ?
C3 C1 B6 B11 145.6(5) . . . . ?
C2 C1 B6 B11 34.8(5) . . . . ?
B4 C1 B6 B11 -65.3(6) . . . . ?
B5 C1 B6 B11 -102.7(5) . . . . ?
B3 C1 B6 B11 3.1(7) . . . . ?
C3 C1 B6 B5 -111.7(5) . . . . ?
C2 C1 B6 B5 137.6(5) . . . . ?
B4 C1 B6 B5 37.4(5) . . . . ?
B3 C1 B6 B5 105.8(6) . . . . ?
C1 B5 B6 C2 35.8(4) . . . . ?
B9 B5 B6 C2 -61.1(6) . . . . ?
B10 B5 B6 C2 -98.8(5) . . . . ?
B4 B5 B6 C2 1.7(6) . . . . ?
B9 B5 B6 C1 -96.9(5) . . . . ?
B10 B5 B6 C1 -134.6(5) . . . . ?
B4 B5 B6 C1 -34.1(4) . . . . ?
C1 B5 B6 B10 134.6(5) . . . . ?
B9 B5 B6 B10 37.8(5) . . . . ?
B4 B5 B6 B10 100.5(6) . . . . ?
C1 B5 B6 B11 95.7(6) . . . . ?
B9 B5 B6 B11 -1.2(7) . . . . ?
B10 B5 B6 B11 -38.9(6) . . . . ?
B4 B5 B6 B11 61.6(7) . . . . ?
C1 C2 B7 B11 105.5(6) . . . . ?
B6 C2 B7 B11 36.6(5) . . . . ?
B3 C2 B7 B11 143.7(6) . . . . ?
C1 C2 B7 B12 65.1(7) . . . . ?
B11 C2 B7 B12 -40.3(5) . . . . ?
B6 C2 B7 B12 -3.8(7) . . . . ?
B3 C2 B7 B12 103.4(6) . . . . ?
C1 C2 B7 B3 -38.3(6) . . . . ?
B11 C2 B7 B3 -143.7(6) . . . . ?
B6 C2 B7 B3 -107.2(6) . . . . ?
C1 C2 B7 B8 2.6(8) . . . . ?
B11 C2 B7 B8 -102.8(7) . . . . ?
B6 C2 B7 B8 -66.3(7) . . . . ?
B3 C2 B7 B8 40.9(6) . . . . ?
C1 B3 B7 C2 34.3(5) . . . . ?
B8 B3 B7 C2 133.0(6) . . . . ?
B4 B3 B7 C2 95.1(6) . . . . ?
C2 B3 B7 B11 -32.0(5) . . . . ?
C1 B3 B7 B11 2.3(7) . . . . ?
B8 B3 B7 B11 101.0(6) . . . . ?
B4 B3 B7 B11 63.1(7) . . . . ?
C2 B3 B7 B12 -96.5(6) . . . . ?
C1 B3 B7 B12 -62.2(7) . . . . ?
B8 B3 B7 B12 36.5(5) . . . . ?
B4 B3 B7 B12 -1.5(7) . . . . ?
C2 B3 B7 B8 -133.0(6) . . . . ?
C1 B3 B7 B8 -98.7(6) . . . . ?
B4 B3 B7 B8 -38.0(5) . . . . ?
C2 B3 B8 B9 -60.6(6) . . . . ?
C1 B3 B8 B9 -1.8(7) . . . . ?
B7 B3 B8 B9 -100.2(6) . . . . ?
B4 B3 B8 B9 37.2(5) . . . . ?
C2 B3 B8 B4 -97.8(5) . . . . ?
C1 B3 B8 B4 -39.0(5) . . . . ?
B7 B3 B8 B4 -137.4(6) . . . . ?
C2 B3 B8 B7 39.6(5) . . . . ?
C1 B3 B8 B7 98.4(6) . . . . ?
B4 B3 B8 B7 137.4(6) . . . . ?
C2 B3 B8 B12 3.4(7) . . . . ?
C1 B3 B8 B12 62.2(6) . . . . ?
B7 B3 B8 B12 -36.2(5) . . . . ?
B4 B3 B8 B12 101.2(6) . . . . ?
C1 B4 B8 B3 39.9(5) . . . . ?
B9 B4 B8 B3 138.5(6) . . . . ?
B5 B4 B8 B3 101.5(6) . . . . ?
C1 B4 B8 B9 -98.6(6) . . . . ?
B3 B4 B8 B9 -138.5(6) . . . . ?
B5 B4 B8 B9 -37.0(5) . . . . ?
C1 B4 B8 B7 1.9(8) . . . . ?
B9 B4 B8 B7 100.5(6) . . . . ?
B3 B4 B8 B7 -38.0(6) . . . . ?
B5 B4 B8 B7 63.5(7) . . . . ?
C1 B4 B8 B12 -61.2(7) . . . . ?
B9 B4 B8 B12 37.4(5) . . . . ?
B3 B4 B8 B12 -101.1(6) . . . . ?
B5 B4 B8 B12 0.4(7) . . . . ?
C2 B7 B8 B3 -40.9(6) . . . . ?
B11 B7 B8 B3 -101.5(6) . . . . ?
B12 B7 B8 B3 -139.5(6) . . . . ?
C2 B7 B8 B9 60.5(7) . . . . ?
B11 B7 B8 B9 -0.2(8) . . . . ?
B12 B7 B8 B9 -38.1(5) . . . . ?
B3 B7 B8 B9 101.4(6) . . . . ?
C2 B7 B8 B4 -2.7(8) . . . . ?
B11 B7 B8 B4 -63.4(8) . . . . ?
B12 B7 B8 B4 -101.3(6) . . . . ?
B3 B7 B8 B4 38.2(6) . . . . ?
C2 B7 B8 B12 98.6(6) . . . . ?
B11 B7 B8 B12 38.0(5) . . . . ?
B3 B7 B8 B12 139.5(6) . . . . ?
C1 B4 B9 B8 99.4(5) . . . . ?
B3 B4 B9 B8 37.0(5) . . . . ?
B5 B4 B9 B8 138.7(5) . . . . ?
C1 B4 B9 B5 -39.3(5) . . . . ?
B8 B4 B9 B5 -138.7(5) . . . . ?
B3 B4 B9 B5 -101.7(5) . . . . ?
C1 B4 B9 B12 62.3(6) . . . . ?
B8 B4 B9 B12 -37.1(5) . . . . ?
B3 B4 B9 B12 -0.1(7) . . . . ?
B5 B4 B9 B12 101.6(6) . . . . ?
C1 B4 B9 B10 -1.9(7) . . . . ?
B8 B4 B9 B10 -101.3(6) . . . . ?
B3 B4 B9 B10 -64.3(7) . . . . ?
B5 B4 B9 B10 37.4(5) . . . . ?
B3 B8 B9 B4 -37.4(5) . . . . ?
B7 B8 B9 B4 -100.7(6) . . . . ?
B12 B8 B9 B4 -138.5(5) . . . . ?
B3 B8 B9 B5 0.0(7) . . . . ?
B4 B8 B9 B5 37.3(5) . . . . ?
B7 B8 B9 B5 -63.4(7) . . . . ?
B12 B8 B9 B5 -101.2(6) . . . . ?
B3 B8 B9 B12 101.1(6) . . . . ?
B4 B8 B9 B12 138.5(5) . . . . ?
B7 B8 B9 B12 37.8(5) . . . . ?
B3 B8 B9 B10 63.6(7) . . . . ?
B4 B8 B9 B10 100.9(5) . . . . ?
B7 B8 B9 B10 0.2(7) . . . . ?
B12 B8 B9 B10 -37.6(5) . . . . ?
C1 B5 B9 B4 39.1(4) . . . . ?
B10 B5 B9 B4 138.2(6) . . . . ?
B6 B5 B9 B4 101.0(5) . . . . ?
C1 B5 B9 B8 1.9(7) . . . . ?
B10 B5 B9 B8 101.1(6) . . . . ?
B4 B5 B9 B8 -37.2(5) . . . . ?
B6 B5 B9 B8 63.8(7) . . . . ?
C1 B5 B9 B12 -61.7(7) . . . . ?
B10 B5 B9 B12 37.4(6) . . . . ?
B4 B5 B9 B12 -100.8(6) . . . . ?
B6 B5 B9 B12 0.2(8) . . . . ?
C1 B5 B9 B10 -99.2(6) . . . . ?
B4 B5 B9 B10 -138.2(6) . . . . ?
B6 B5 B9 B10 -37.2(5) . . . . ?
C2 B6 B10 B5 97.9(5) . . . . ?
C1 B6 B10 B5 38.6(5) . . . . ?
B11 B6 B10 B5 137.0(6) . . . . ?
C2 B6 B10 B9 60.1(7) . . . . ?
C1 B6 B10 B9 0.8(7) . . . . ?
B11 B6 B10 B9 99.1(6) . . . . ?
B5 B6 B10 B9 -37.8(5) . . . . ?
C2 B6 B10 B11 -39.0(5) . . . . ?
C1 B6 B10 B11 -98.4(6) . . . . ?
B5 B6 B10 B11 -137.0(6) . . . . ?
C2 B6 B10 B12 -2.9(7) . . . . ?
C1 B6 B10 B12 -62.3(6) . . . . ?
B11 B6 B10 B12 36.1(5) . . . . ?
B5 B6 B10 B12 -100.9(6) . . . . ?
C1 B5 B10 B6 -39.4(5) . . . . ?
B9 B5 B10 B6 -137.7(6) . . . . ?
B4 B5 B10 B6 -100.6(6) . . . . ?
C1 B5 B10 B9 98.3(5) . . . . ?
B4 B5 B10 B9 37.1(5) . . . . ?
B6 B5 B10 B9 137.7(6) . . . . ?
C1 B5 B10 B11 -1.1(7) . . . . ?
B9 B5 B10 B11 -99.5(6) . . . . ?
B4 B5 B10 B11 -62.4(6) . . . . ?
B6 B5 B10 B11 38.2(5) . . . . ?
C1 B5 B10 B12 61.5(6) . . . . ?
B9 B5 B10 B12 -36.8(5) . . . . ?
B4 B5 B10 B12 0.3(7) . . . . ?
B6 B5 B10 B12 100.9(6) . . . . ?
B4 B9 B10 B6 0.7(7) . . . . ?
B8 B9 B10 B6 -63.0(7) . . . . ?
B5 B9 B10 B6 38.3(5) . . . . ?
B12 B9 B10 B6 -100.3(7) . . . . ?
B4 B9 B10 B5 -37.6(5) . . . . ?
B8 B9 B10 B5 -101.4(6) . . . . ?
B12 B9 B10 B5 -138.6(6) . . . . ?
B4 B9 B10 B11 63.6(6) . . . . ?
B8 B9 B10 B11 -0.2(7) . . . . ?
B5 B9 B10 B11 101.2(6) . . . . ?
B12 B9 B10 B11 -37.4(5) . . . . ?
B4 B9 B10 B12 101.0(6) . . . . ?
B8 B9 B10 B12 37.3(6) . . . . ?
B5 B9 B10 B12 138.6(6) . . . . ?
C1 C2 B11 B7 -103.6(6) . . . . ?
B6 C2 B11 B7 -142.9(5) . . . . ?
B3 C2 B11 B7 -35.2(5) . . . . ?
C1 C2 B11 B6 39.3(5) . . . . ?
B7 C2 B11 B6 142.9(5) . . . . ?
B3 C2 B11 B6 107.7(6) . . . . ?
C1 C2 B11 B12 -63.6(7) . . . . ?
B7 C2 B11 B12 40.1(5) . . . . ?
B6 C2 B11 B12 -102.8(6) . . . . ?
B3 C2 B11 B12 4.8(8) . . . . ?
C1 C2 B11 B10 -0.7(7) . . . . ?
B7 C2 B11 B10 102.9(6) . . . . ?
B6 C2 B11 B10 -40.0(5) . . . . ?
B3 C2 B11 B10 67.7(7) . . . . ?
B12 B7 B11 C2 134.1(5) . . . . ?
B3 B7 B11 C2 32.8(5) . . . . ?
B8 B7 B11 C2 96.4(6) . . . . ?
C2 B7 B11 B6 -33.3(5) . . . . ?
B12 B7 B11 B6 100.8(6) . . . . ?
B3 B7 B11 B6 -0.5(8) . . . . ?
B8 B7 B11 B6 63.1(7) . . . . ?
C2 B7 B11 B12 -134.1(5) . . . . ?
B3 B7 B11 B12 -101.3(6) . . . . ?
B8 B7 B11 B12 -37.7(5) . . . . ?
C2 B7 B11 B10 -96.3(6) . . . . ?
B12 B7 B11 B10 37.8(5) . . . . ?
B3 B7 B11 B10 -63.6(7) . . . . ?
B8 B7 B11 B10 0.1(8) . . . . ?
C1 B6 B11 C2 -34.7(4) . . . . ?
B10 B6 B11 C2 -133.7(5) . . . . ?
B5 B6 B11 C2 -95.3(6) . . . . ?
C2 B6 B11 B7 33.3(5) . . . . ?
C1 B6 B11 B7 -1.5(7) . . . . ?
B10 B6 B11 B7 -100.5(6) . . . . ?
B5 B6 B11 B7 -62.0(7) . . . . ?
C2 B6 B11 B12 96.9(7) . . . . ?
C1 B6 B11 B12 62.2(7) . . . . ?
B10 B6 B11 B12 -36.8(6) . . . . ?
B5 B6 B11 B12 1.7(8) . . . . ?
C2 B6 B11 B10 133.7(5) . . . . ?
C1 B6 B11 B10 99.0(5) . . . . ?
B5 B6 B11 B10 38.4(5) . . . . ?
B6 B10 B11 C2 39.9(5) . . . . ?
B5 B10 B11 C2 1.1(7) . . . . ?
B9 B10 B11 C2 -61.8(6) . . . . ?
B12 B10 B11 C2 -99.4(6) . . . . ?
B6 B10 B11 B7 101.8(6) . . . . ?
B5 B10 B11 B7 63.0(7) . . . . ?
B9 B10 B11 B7 0.1(7) . . . . ?
B12 B10 B11 B7 -37.5(5) . . . . ?
B5 B10 B11 B6 -38.8(5) . . . . ?
B9 B10 B11 B6 -101.8(6) . . . . ?
B12 B10 B11 B6 -139.3(6) . . . . ?
B6 B10 B11 B12 139.3(6) . . . . ?
B5 B10 B11 B12 100.5(6) . . . . ?
B9 B10 B11 B12 37.6(5) . . . . ?
C2 B7 B12 B8 -99.1(6) . . . . ?
B11 B7 B12 B8 -138.1(6) . . . . ?
B3 B7 B12 B8 -36.4(5) . . . . ?
C2 B7 B12 B11 39.0(5) . . . . ?
B3 B7 B12 B11 101.7(6) . . . . ?
B8 B7 B12 B11 138.1(6) . . . . ?
C2 B7 B12 B9 -61.4(7) . . . . ?
B11 B7 B12 B9 -100.3(6) . . . . ?
B3 B7 B12 B9 1.4(7) . . . . ?
B8 B7 B12 B9 37.7(5) . . . . ?
C2 B7 B12 B10 1.6(7) . . . . ?
B11 B7 B12 B10 -37.4(5) . . . . ?
B3 B7 B12 B10 64.3(7) . . . . ?
B8 B7 B12 B10 100.7(6) . . . . ?
B3 B8 B12 B7 36.3(5) . . . . ?
B9 B8 B12 B7 137.4(6) . . . . ?
B4 B8 B12 B7 100.3(6) . . . . ?
B3 B8 B12 B11 -0.8(7) . . . . ?
B9 B8 B12 B11 100.3(6) . . . . ?
B4 B8 B12 B11 63.1(7) . . . . ?
B7 B8 B12 B11 -37.1(5) . . . . ?
B3 B8 B12 B9 -101.1(6) . . . . ?
B4 B8 B12 B9 -37.2(5) . . . . ?
B7 B8 B12 B9 -137.4(6) . . . . ?
B3 B8 B12 B10 -64.2(7) . . . . ?
B9 B8 B12 B10 37.0(5) . . . . ?
B4 B8 B12 B10 -0.2(8) . . . . ?
B7 B8 B12 B10 -100.5(6) . . . . ?
C2 B11 B12 B7 -39.7(5) . . . . ?
B6 B11 B12 B7 -101.9(7) . . . . ?
B10 B11 B12 B7 -138.1(6) . . . . ?
C2 B11 B12 B8 -2.3(7) . . . . ?
B7 B11 B12 B8 37.5(5) . . . . ?
B6 B11 B12 B8 -64.4(8) . . . . ?
B10 B11 B12 B8 -100.7(6) . . . . ?
C2 B11 B12 B9 60.6(8) . . . . ?
B7 B11 B12 B9 100.3(7) . . . . ?
B6 B11 B12 B9 -1.5(9) . . . . ?
B10 B11 B12 B9 -37.8(6) . . . . ?
C2 B11 B12 B10 98.4(6) . . . . ?
B7 B11 B12 B10 138.1(6) . . . . ?
B6 B11 B12 B10 36.3(6) . . . . ?
B4 B9 B12 B7 -0.8(7) . . . . ?
B8 B9 B12 B7 -38.0(5) . . . . ?
B5 B9 B12 B7 63.4(7) . . . . ?
B10 B9 B12 B7 100.5(6) . . . . ?
B4 B9 B12 B8 37.2(5) . . . . ?
B5 B9 B12 B8 101.3(6) . . . . ?
B10 B9 B12 B8 138.4(6) . . . . ?
B4 B9 B12 B11 -63.3(7) . . . . ?
B8 B9 B12 B11 -100.5(7) . . . . ?
B5 B9 B12 B11 0.8(8) . . . . ?
B10 B9 B12 B11 37.9(6) . . . . ?
B4 B9 B12 B10 -101.2(6) . . . . ?
B8 B9 B12 B10 -138.4(6) . . . . ?
B5 B9 B12 B10 -37.1(6) . . . . ?
B6 B10 B12 B7 0.9(7) . . . . ?
B5 B10 B12 B7 -63.5(7) . . . . ?
B9 B10 B12 B7 -100.4(6) . . . . ?
B11 B10 B12 B7 37.1(5) . . . . ?
B6 B10 B12 B8 64.3(7) . . . . ?
B5 B10 B12 B8 -0.1(8) . . . . ?
B9 B10 B12 B8 -36.9(5) . . . . ?
B11 B10 B12 B8 100.5(7) . . . . ?
B6 B10 B12 B11 -36.2(5) . . . . ?
B5 B10 B12 B11 -100.6(6) . . . . ?
B9 B10 B12 B11 -137.4(6) . . . . ?
B6 B10 B12 B9 101.2(6) . . . . ?
B5 B10 B12 B9 36.9(5) . . . . ?
B11 B10 B12 B9 137.4(6) . . . . ?
C12 B13 B14 C11 -34.9(5) . . . . ?
B18 B13 B14 C11 -135.5(6) . . . . ?
B17 B13 B14 C11 -98.3(6) . . . . ?
C12 B13 B14 B19 62.1(6) . . . . ?
C11 B13 B14 B19 96.9(6) . . . . ?
B18 B13 B14 B19 -38.5(6) . . . . ?
B17 B13 B14 B19 -1.3(8) . . . . ?
C12 B13 B14 B15 0.1(7) . . . . ?
C11 B13 B14 B15 34.9(5) . . . . ?
B18 B13 B14 B15 -100.5(6) . . . . ?
B17 B13 B14 B15 -63.3(7) . . . . ?
C12 B13 B14 B18 100.6(6) . . . . ?
C11 B13 B14 B18 135.5(6) . . . . ?
B17 B13 B14 B18 37.2(6) . . . . ?
B13 B14 B15 C11 -35.1(5) . . . . ?
B19 B14 B15 C11 -134.2(5) . . . . ?
B18 B14 B15 C11 -96.9(6) . . . . ?
C11 B14 B15 B19 134.2(5) . . . . ?
B13 B14 B15 B19 99.1(6) . . . . ?
B18 B14 B15 B19 37.3(5) . . . . ?
C11 B14 B15 B20 96.8(5) . . . . ?
B13 B14 B15 B20 61.8(6) . . . . ?
B19 B14 B15 B20 -37.3(5) . . . . ?
B18 B14 B15 B20 0.0(7) . . . . ?
C11 B14 B15 B16 32.9(5) . . . . ?
B13 B14 B15 B16 -2.1(7) . . . . ?
B19 B14 B15 B16 -101.2(6) . . . . ?
B18 B14 B15 B16 -63.9(6) . . . . ?
B19 B15 B16 C11 -96.9(6) . . . . ?
B20 B15 B16 C11 -134.9(6) . . . . ?
B14 B15 B16 C11 -32.9(5) . . . . ?
C11 B15 B16 C12 36.1(4) . . . . ?
B19 B15 B16 C12 -60.8(6) . . . . ?
B20 B15 B16 C12 -98.7(6) . . . . ?
B14 B15 B16 C12 3.2(7) . . . . ?
C11 B15 B16 B20 134.9(6) . . . . ?
B19 B15 B16 B20 38.0(5) . . . . ?
B14 B15 B16 B20 102.0(6) . . . . ?
C11 B15 B16 B21 97.0(6) . . . . ?
B19 B15 B16 B21 0.1(7) . . . . ?
B20 B15 B16 B21 -37.9(5) . . . . ?
B14 B15 B16 B21 64.1(7) . . . . ?
C11 B13 B17 C12 35.9(5) . . . . ?
B18 B13 B17 C12 135.8(6) . . . . ?
B14 B13 B17 C12 98.6(6) . . . . ?
C12 B13 B17 B22 -97.6(6) . . . . ?
C11 B13 B17 B22 -61.7(7) . . . . ?
B18 B13 B17 B22 38.2(6) . . . . ?
B14 B13 B17 B22 1.0(8) . . . . ?
C12 B13 B17 B21 -34.6(5) . . . . ?
C11 B13 B17 B21 1.3(7) . . . . ?
B18 B13 B17 B21 101.2(6) . . . . ?
B14 B13 B17 B21 64.0(7) . . . . ?
C12 B13 B17 B18 -135.8(6) . . . . ?
C11 B13 B17 B18 -100.0(6) . . . . ?
B14 B13 B17 B18 -37.2(6) . . . . ?
C12 B13 B18 B22 1.0(8) . . . . ?
C11 B13 B18 B22 62.8(7) . . . . ?
B14 B13 B18 B22 101.7(7) . . . . ?
B17 B13 B18 B22 -38.0(6) . . . . ?
C12 B13 B18 B19 -62.0(7) . . . . ?
C11 B13 B18 B19 -0.2(8) . . . . ?
B14 B13 B18 B19 38.7(6) . . . . ?
B17 B13 B18 B19 -101.0(6) . . . . ?
C12 B13 B18 B14 -100.7(6) . . . . ?
C11 B13 B18 B14 -38.9(5) . . . . ?
B17 B13 B18 B14 -139.7(6) . . . . ?
C12 B13 B18 B17 39.1(5) . . . . ?
C11 B13 B18 B17 100.8(6) . . . . ?
B14 B13 B18 B17 139.7(6) . . . . ?
C11 B14 B18 B13 38.3(5) . . . . ?
B19 B14 B18 B13 136.2(6) . . . . ?
B15 B14 B18 B13 99.2(6) . . . . ?
C11 B14 B18 B22 -61.0(7) . . . . ?
B13 B14 B18 B22 -99.3(7) . . . . ?
B19 B14 B18 B22 36.9(5) . . . . ?
B15 B14 B18 B22 -0.1(7) . . . . ?
C11 B14 B18 B19 -98.0(6) . . . . ?
B13 B14 B18 B19 -136.2(6) . . . . ?
B15 B14 B18 B19 -37.0(5) . . . . ?
C11 B14 B18 B17 2.0(7) . . . . ?
B13 B14 B18 B17 -36.3(6) . . . . ?
B19 B14 B18 B17 99.9(6) . . . . ?
B15 B14 B18 B17 62.9(7) . . . . ?
C12 B17 B18 B13 -37.6(5) . . . . ?
B22 B17 B18 B13 -136.8(6) . . . . ?
B21 B17 B18 B13 -98.7(6) . . . . ?
C12 B17 B18 B22 99.2(6) . . . . ?
B13 B17 B18 B22 136.8(6) . . . . ?
B21 B17 B18 B22 38.1(5) . . . . ?
C12 B17 B18 B19 62.1(7) . . . . ?
B22 B17 B18 B19 -37.1(5) . . . . ?
B13 B17 B18 B19 99.6(6) . . . . ?
B21 B17 B18 B19 1.0(7) . . . . ?
C12 B17 B18 B14 -1.3(8) . . . . ?
B22 B17 B18 B14 -100.5(6) . . . . ?
B13 B17 B18 B14 36.3(5) . . . . ?
B21 B17 B18 B14 -62.4(7) . . . . ?
C11 B15 B19 B14 39.5(5) . . . . ?
B20 B15 B19 B14 139.0(6) . . . . ?
B16 B15 B19 B14 101.3(6) . . . . ?
C11 B15 B19 B22 -61.8(7) . . . . ?
B20 B15 B19 B22 37.7(5) . . . . ?
B16 B15 B19 B22 0.0(8) . . . . ?
B14 B15 B19 B22 -101.2(6) . . . . ?
C11 B15 B19 B18 1.8(7) . . . . ?
B20 B15 B19 B18 101.3(6) . . . . ?
B16 B15 B19 B18 63.6(7) . . . . ?
B14 B15 B19 B18 -37.7(5) . . . . ?
C11 B15 B19 B20 -99.5(5) . . . . ?
B16 B15 B19 B20 -37.7(5) . . . . ?
B14 B15 B19 B20 -139.0(6) . . . . ?
C11 B14 B19 B15 -39.1(5) . . . . ?
B13 B14 B19 B15 -100.0(6) . . . . ?
B18 B14 B19 B15 -138.1(6) . . . . ?
C11 B14 B19 B22 62.1(7) . . . . ?
B13 B14 B19 B22 1.1(8) . . . . ?
B15 B14 B19 B22 101.1(6) . . . . ?
B18 B14 B19 B22 -36.9(6) . . . . ?
C11 B14 B19 B18 99.0(6) . . . . ?
B13 B14 B19 B18 38.1(5) . . . . ?
B15 B14 B19 B18 138.1(6) . . . . ?
C11 B14 B19 B20 -2.2(7) . . . . ?
B13 B14 B19 B20 -63.1(7) . . . . ?
B15 B14 B19 B20 36.9(5) . . . . ?
B18 B14 B19 B20 -101.2(6) . . . . ?
B13 B18 B19 B15 -1.0(8) . . . . ?
B22 B18 B19 B15 -101.0(6) . . . . ?
B14 B18 B19 B15 37.8(5) . . . . ?
B17 B18 B19 B15 -64.2(7) . . . . ?
B13 B18 B19 B14 -38.8(5) . . . . ?
B22 B18 B19 B14 -138.8(6) . . . . ?
B17 B18 B19 B14 -101.9(6) . . . . ?
B13 B18 B19 B22 100.0(6) . . . . ?
B14 B18 B19 B22 138.8(6) . . . . ?
B17 B18 B19 B22 36.9(5) . . . . ?
B13 B18 B19 B20 62.7(7) . . . . ?
B22 B18 B19 B20 -37.4(5) . . . . ?
B14 B18 B19 B20 101.4(6) . . . . ?
B17 B18 B19 B20 -0.5(7) . . . . ?
C11 B15 B20 B16 -39.1(5) . . . . ?
B19 B15 B20 B16 -138.0(6) . . . . ?
B14 B15 B20 B16 -100.9(6) . . . . ?
C11 B15 B20 B21 -0.9(8) . . . . ?
B19 B15 B20 B21 -99.8(6) . . . . ?
B16 B15 B20 B21 38.2(5) . . . . ?
B14 B15 B20 B21 -62.7(7) . . . . ?
C11 B15 B20 B19 98.9(6) . . . . ?
B16 B15 B20 B19 138.0(6) . . . . ?
B14 B15 B20 B19 37.2(5) . . . . ?
C11 B15 B20 B22 61.9(7) . . . . ?
B19 B15 B20 B22 -37.0(5) . . . . ?
B16 B15 B20 B22 101.0(6) . . . . ?
B14 B15 B20 B22 0.1(7) . . . . ?
C11 B16 B20 B15 38.7(5) . . . . ?
C12 B16 B20 B15 98.8(6) . . . . ?
B21 B16 B20 B15 137.4(6) . . . . ?
C11 B16 B20 B21 -98.7(6) . . . . ?
C12 B16 B20 B21 -38.6(5) . . . . ?
B15 B16 B20 B21 -137.4(6) . . . . ?
C11 B16 B20 B19 1.6(7) . . . . ?
C12 B16 B20 B19 61.7(6) . . . . ?
B15 B16 B20 B19 -37.1(5) . . . . ?
B21 B16 B20 B19 100.3(6) . . . . ?
C11 B16 B20 B22 -61.2(6) . . . . ?
C12 B16 B20 B22 -1.2(7) . . . . ?
B15 B16 B20 B22 -99.9(6) . . . . ?
B21 B16 B20 B22 37.4(5) . . . . ?
B14 B19 B20 B15 -37.1(5) . . . . ?
B22 B19 B20 B15 -138.2(6) . . . . ?
B18 B19 B20 B15 -101.0(6) . . . . ?
B15 B19 B20 B16 37.4(5) . . . . ?
B14 B19 B20 B16 0.4(8) . . . . ?
B22 B19 B20 B16 -100.7(6) . . . . ?
B18 B19 B20 B16 -63.6(7) . . . . ?
B15 B19 B20 B21 100.9(6) . . . . ?
B14 B19 B20 B21 63.9(7) . . . . ?
B22 B19 B20 B21 -37.2(5) . . . . ?
B18 B19 B20 B21 -0.1(7) . . . . ?
B15 B19 B20 B22 138.2(6) . . . . ?
B14 B19 B20 B22 101.1(6) . . . . ?
B18 B19 B20 B22 37.1(5) . . . . ?
B22 B17 B21 C12 134.2(6) . . . . ?
B13 B17 B21 C12 34.4(5) . . . . ?
B18 B17 B21 C12 96.2(6) . . . . ?
C12 B17 B21 B22 -134.2(6) . . . . ?
B13 B17 B21 B22 -99.8(6) . . . . ?
B18 B17 B21 B22 -38.0(5) . . . . ?
C12 B17 B21 B20 -97.2(6) . . . . ?
B22 B17 B21 B20 37.0(5) . . . . ?
B13 B17 B21 B20 -62.9(7) . . . . ?
B18 B17 B21 B20 -1.0(7) . . . . ?
C12 B17 B21 B16 -33.7(5) . . . . ?
B22 B17 B21 B16 100.5(6) . . . . ?
B13 B17 B21 B16 0.7(7) . . . . ?
B18 B17 B21 B16 62.5(7) . . . . ?
B15 B20 B21 C12 1.1(8) . . . . ?
B16 B20 B21 C12 39.2(5) . . . . ?
B19 B20 B21 C12 -61.4(7) . . . . ?
B22 B20 B21 C12 -98.7(6) . . . . ?
B15 B20 B21 B17 63.2(7) . . . . ?
B16 B20 B21 B17 101.3(6) . . . . ?
B19 B20 B21 B17 0.7(7) . . . . ?
B22 B20 B21 B17 -36.5(5) . . . . ?
B15 B20 B21 B22 99.8(6) . . . . ?
B16 B20 B21 B22 137.9(6) . . . . ?
B19 B20 B21 B22 37.2(5) . . . . ?
B15 B20 B21 B16 -38.1(5) . . . . ?
B19 B20 B21 B16 -100.6(6) . . . . ?
B22 B20 B21 B16 -137.9(6) . . . . ?
C11 B16 B21 C12 -36.0(5) . . . . ?
B20 B16 B21 C12 -134.9(6) . . . . ?
B15 B16 B21 C12 -97.0(6) . . . . ?
C11 B16 B21 B17 -2.4(7) . . . . ?
C12 B16 B21 B17 33.7(5) . . . . ?
B20 B16 B21 B17 -101.2(6) . . . . ?
B15 B16 B21 B17 -63.4(7) . . . . ?
C11 B16 B21 B22 60.9(7) . . . . ?
C12 B16 B21 B22 96.9(6) . . . . ?
B20 B16 B21 B22 -38.0(6) . . . . ?
B15 B16 B21 B22 -0.2(7) . . . . ?
C11 B16 B21 B20 98.9(6) . . . . ?
C12 B16 B21 B20 134.9(6) . . . . ?
B15 B16 B21 B20 37.8(5) . . . . ?
C12 B17 B22 B21 39.3(5) . . . . ?
B13 B17 B22 B21 99.8(6) . . . . ?
B18 B17 B22 B21 137.4(6) . . . . ?
C12 B17 B22 B18 -98.1(6) . . . . ?
B13 B17 B22 B18 -37.7(5) . . . . ?
B21 B17 B22 B18 -137.4(6) . . . . ?
C12 B17 B22 B19 -60.7(7) . . . . ?
B13 B17 B22 B19 -0.3(8) . . . . ?
B21 B17 B22 B19 -100.0(6) . . . . ?
B18 B17 B22 B19 37.4(6) . . . . ?
C12 B17 B22 B20 2.8(8) . . . . ?
B13 B17 B22 B20 63.3(7) . . . . ?
B21 B17 B22 B20 -36.5(5) . . . . ?
B18 B17 B22 B20 100.9(6) . . . . ?
C12 B21 B22 B17 -39.6(5) . . . . ?
B20 B21 B22 B17 -139.2(6) . . . . ?
B16 B21 B22 B17 -101.6(6) . . . . ?
C12 B21 B22 B18 -1.3(7) . . . . ?
B17 B21 B22 B18 38.3(6) . . . . ?
B20 B21 B22 B18 -100.9(6) . . . . ?
B16 B21 B22 B18 -63.3(7) . . . . ?
C12 B21 B22 B19 62.2(7) . . . . ?
B17 B21 B22 B19 101.8(6) . . . . ?
B20 B21 B22 B19 -37.4(6) . . . . ?
B16 B21 B22 B19 0.2(8) . . . . ?
C12 B21 B22 B20 99.6(6) . . . . ?
B17 B21 B22 B20 139.2(6) . . . . ?
B16 B21 B22 B20 37.6(5) . . . . ?
B13 B18 B22 B17 38.3(5) . . . . ?
B19 B18 B22 B17 138.4(6) . . . . ?
B14 B18 B22 B17 101.5(6) . . . . ?
B13 B18 B22 B21 0.2(8) . . . . ?
B19 B18 B22 B21 100.2(6) . . . . ?
B14 B18 B22 B21 63.4(7) . . . . ?
B17 B18 B22 B21 -38.2(5) . . . . ?
B13 B18 B22 B19 -100.1(6) . . . . ?
B14 B18 B22 B19 -36.8(5) . . . . ?
B17 B18 B22 B19 -138.4(6) . . . . ?
B13 B18 B22 B20 -63.1(7) . . . . ?
B19 B18 B22 B20 37.0(5) . . . . ?
B14 B18 B22 B20 0.2(8) . . . . ?
B17 B18 B22 B20 -101.4(6) . . . . ?
B15 B19 B22 B17 63.5(8) . . . . ?
B14 B19 B22 B17 -0.5(8) . . . . ?
B18 B19 B22 B17 -37.6(6) . . . . ?
B20 B19 B22 B17 101.0(6) . . . . ?
B15 B19 B22 B21 -0.1(8) . . . . ?
B14 B19 B22 B21 -64.2(7) . . . . ?
B18 B19 B22 B21 -101.3(6) . . . . ?
B20 B19 B22 B21 37.4(5) . . . . ?
B15 B19 B22 B18 101.1(6) . . . . ?
B14 B19 B22 B18 37.1(6) . . . . ?
B20 B19 B22 B18 138.6(6) . . . . ?
B15 B19 B22 B20 -37.5(5) . . . . ?
B14 B19 B22 B20 -101.6(6) . . . . ?
B18 B19 B22 B20 -138.6(6) . . . . ?
B15 B20 B22 B17 -64.3(7) . . . . ?
B16 B20 B22 B17 -1.0(8) . . . . ?
B21 B20 B22 B17 36.7(6) . . . . ?
B19 B20 B22 B17 -101.2(6) . . . . ?
B15 B20 B22 B21 -101.0(6) . . . . ?
B16 B20 B22 B21 -37.7(5) . . . . ?
B19 B20 B22 B21 -137.9(6) . . . . ?
B15 B20 B22 B18 -0.2(7) . . . . ?
B16 B20 B22 B18 63.1(7) . . . . ?
B21 B20 B22 B18 100.9(6) . . . . ?
B19 B20 B22 B18 -37.1(5) . . . . ?
B15 B20 B22 B19 36.9(5) . . . . ?
B16 B20 B22 B19 100.2(6) . . . . ?
B21 B20 B22 B19 137.9(6) . . . . ?
C4 N1 C3 C1 155.4(6) . . . . ?
C4 N1 C3 S1 -23.4(9) . . . . ?
C2 C1 C3 N1 -4.3(8) . . . . ?
B4 C1 C3 N1 140.1(6) . . . . ?
B5 C1 C3 N1 -145.4(6) . . . . ?
B3 C1 C3 N1 67.1(7) . . . . ?
B6 C1 C3 N1 -73.4(7) . . . . ?
C2 C1 C3 S1 174.6(4) . . . . ?
B4 C1 C3 S1 -41.0(7) . . . . ?
B5 C1 C3 S1 33.5(7) . . . . ?
B3 C1 C3 S1 -114.0(5) . . . . ?
B6 C1 C3 S1 105.5(5) . . . . ?
Ir1 S1 C3 N1 -25.1(6) . . . . ?
Ir1 S1 C3 C1 156.1(4) . . . . ?
C3 N1 C4 C5 35.9(9) . . . . ?
C3 N1 C4 C9 -141.0(6) . . . . ?
C9 C4 C5 C6 5.7(9) . . . . ?
N1 C4 C5 C6 -170.9(6) . . . . ?
C9 C4 C5 Ir1 -170.2(5) . . . . ?
N1 C4 C5 Ir1 13.3(8) . . . . ?
C4 C5 C6 C7 -5.1(9) . . . . ?
Ir1 C5 C6 C7 170.7(5) . . . . ?
C4 C5 C6 N2 170.0(6) . . . . ?
Ir1 C5 C6 N2 -14.2(8) . . . . ?
C10 N2 C6 C7 145.1(7) . . . . ?
C10 N2 C6 C5 -30.4(10) . . . . ?
C5 C6 C7 C8 1.2(11) . . . . ?
N2 C6 C7 C8 -174.3(7) . . . . ?
C6 C7 C8 C9 2.5(13) . . . . ?
C7 C8 C9 C4 -2.0(13) . . . . ?
C5 C4 C9 C8 -2.4(11) . . . . ?
N1 C4 C9 C8 174.5(7) . . . . ?
C6 N2 C10 C11 -159.3(6) . . . . ?
C6 N2 C10 S2 18.9(9) . . . . ?
Ir1 S2 C10 N2 25.4(6) . . . . ?
Ir1 S2 C10 C11 -156.5(4) . . . . ?
N2 C10 C11 C12 177.9(5) . . . . ?
S2 C10 C11 C12 -0.4(8) . . . . ?
N2 C10 C11 B13 -112.5(6) . . . . ?
S2 C10 C11 B13 69.2(7) . . . . ?
N2 C10 C11 B15 34.7(8) . . . . ?
S2 C10 C11 B15 -143.6(5) . . . . ?
N2 C10 C11 B14 -39.9(8) . . . . ?
S2 C10 C11 B14 141.8(5) . . . . ?
N2 C10 C11 B16 107.4(6) . . . . ?
S2 C10 C11 B16 -70.9(6) . . . . ?
C12 B13 C11 C10 -108.2(6) . . . . ?
B18 B13 C11 C10 151.3(6) . . . . ?
B14 B13 C11 C10 111.4(6) . . . . ?
B17 B13 C11 C10 -144.5(5) . . . . ?
B18 B13 C11 C12 -100.5(6) . . . . ?
B14 B13 C11 C12 -140.4(5) . . . . ?
B17 B13 C11 C12 -36.3(5) . . . . ?
C12 B13 C11 B15 101.9(5) . . . . ?
B18 B13 C11 B15 1.4(7) . . . . ?
B14 B13 C11 B15 -38.4(5) . . . . ?
B17 B13 C11 B15 65.6(7) . . . . ?
C12 B13 C11 B14 140.4(5) . . . . ?
B18 B13 C11 B14 39.9(5) . . . . ?
B17 B13 C11 B14 104.1(6) . . . . ?
C12 B13 C11 B16 33.3(5) . . . . ?
B18 B13 C11 B16 -67.2(7) . . . . ?
B14 B13 C11 B16 -107.0(5) . . . . ?
B17 B13 C11 B16 -3.0(7) . . . . ?
B19 B15 C11 C10 -150.9(6) . . . . ?
B20 B15 C11 C10 145.9(6) . . . . ?
B16 B15 C11 C10 106.3(6) . . . . ?
B14 B15 C11 C10 -110.7(6) . . . . ?
B19 B15 C11 C12 63.5(6) . . . . ?
B20 B15 C11 C12 0.3(7) . . . . ?
B16 B15 C11 C12 -39.3(5) . . . . ?
B14 B15 C11 C12 103.7(5) . . . . ?
B19 B15 C11 B13 -2.0(7) . . . . ?
B20 B15 C11 B13 -65.2(7) . . . . ?
B16 B15 C11 B13 -104.8(6) . . . . ?
B14 B15 C11 B13 38.2(5) . . . . ?
B19 B15 C11 B14 -40.2(5) . . . . ?
B20 B15 C11 B14 -103.4(6) . . . . ?
B16 B15 C11 B14 -143.0(5) . . . . ?
B19 B15 C11 B16 102.8(6) . . . . ?
B20 B15 C11 B16 39.6(5) . . . . ?
B14 B15 C11 B16 143.0(5) . . . . ?
B13 B14 C11 C10 -108.2(6) . . . . ?
B19 B14 C11 C10 151.4(6) . . . . ?
B15 B14 C11 C10 111.9(6) . . . . ?
B18 B14 C11 C10 -146.6(6) . . . . ?
B13 B14 C11 C12 36.5(5) . . . . ?
B19 B14 C11 C12 -63.9(7) . . . . ?
B15 B14 C11 C12 -103.4(6) . . . . ?
B18 B14 C11 C12 -1.9(7) . . . . ?
B19 B14 C11 B13 -100.4(6) . . . . ?
B15 B14 C11 B13 -139.9(5) . . . . ?
B18 B14 C11 B13 -38.4(5) . . . . ?
B13 B14 C11 B15 139.9(5) . . . . ?
B19 B14 C11 B15 39.5(5) . . . . ?
B18 B14 C11 B15 101.5(6) . . . . ?
B13 B14 C11 B16 103.8(6) . . . . ?
B19 B14 C11 B16 3.4(7) . . . . ?
B15 B14 C11 B16 -36.0(5) . . . . ?
B18 B14 C11 B16 65.5(7) . . . . ?
C12 B16 C11 C10 109.3(5) . . . . ?
B20 B16 C11 C10 -152.3(5) . . . . ?
B15 B16 C11 C10 -113.0(6) . . . . ?
B21 B16 C11 C10 145.5(5) . . . . ?
B20 B16 C11 C12 98.4(5) . . . . ?
B15 B16 C11 C12 137.7(5) . . . . ?
B21 B16 C11 C12 36.2(5) . . . . ?
C12 B16 C11 B13 -32.9(5) . . . . ?
B20 B16 C11 B13 65.5(6) . . . . ?
B15 B16 C11 B13 104.8(6) . . . . ?
B21 B16 C11 B13 3.3(7) . . . . ?
C12 B16 C11 B15 -137.7(5) . . . . ?
B20 B16 C11 B15 -39.3(5) . . . . ?
B21 B16 C11 B15 -101.5(6) . . . . ?
C12 B16 C11 B14 -101.6(6) . . . . ?
B20 B16 C11 B14 -3.2(7) . . . . ?
B15 B16 C11 B14 36.1(5) . . . . ?
B21 B16 C11 B14 -65.4(6) . . . . ?
C10 C11 C12 B13 108.3(6) . . . . ?
B15 C11 C12 B13 -105.1(6) . . . . ?
B14 C11 C12 B13 -37.2(5) . . . . ?
B16 C11 C12 B13 -144.8(5) . . . . ?
C10 C11 C12 B21 -146.3(6) . . . . ?
B13 C11 C12 B21 105.4(6) . . . . ?
B15 C11 C12 B21 0.4(7) . . . . ?
B14 C11 C12 B21 68.2(7) . . . . ?
B16 C11 C12 B21 -39.4(5) . . . . ?
C10 C11 C12 B17 146.7(6) . . . . ?
B13 C11 C12 B17 38.4(5) . . . . ?
B15 C11 C12 B17 -66.7(7) . . . . ?
B14 C11 C12 B17 1.2(7) . . . . ?
B16 C11 C12 B17 -106.4(6) . . . . ?
C10 C11 C12 B16 -106.9(6) . . . . ?
B13 C11 C12 B16 144.8(5) . . . . ?
B15 C11 C12 B16 39.7(5) . . . . ?
B14 C11 C12 B16 107.6(6) . . . . ?
B18 B13 C12 C11 99.4(6) . . . . ?
B14 B13 C12 C11 35.0(5) . . . . ?
B17 B13 C12 C11 139.1(5) . . . . ?
C11 B13 C12 B21 -101.3(5) . . . . ?
B18 B13 C12 B21 -2.0(7) . . . . ?
B14 B13 C12 B21 -66.3(6) . . . . ?
B17 B13 C12 B21 37.8(5) . . . . ?
C11 B13 C12 B17 -139.1(5) . . . . ?
B18 B13 C12 B17 -39.7(5) . . . . ?
B14 B13 C12 B17 -104.1(6) . . . . ?
C11 B13 C12 B16 -32.9(5) . . . . ?
B18 B13 C12 B16 66.4(7) . . . . ?
B14 B13 C12 B16 2.1(7) . . . . ?
B17 B13 C12 B16 106.2(6) . . . . ?
B17 B21 C12 C11 -103.8(6) . . . . ?
B22 B21 C12 C11 -64.0(7) . . . . ?
B20 B21 C12 C11 -0.9(7) . . . . ?
B16 B21 C12 C11 38.6(5) . . . . ?
B17 B21 C12 B13 -37.8(5) . . . . ?
B22 B21 C12 B13 2.0(7) . . . . ?
B20 B21 C12 B13 65.1(7) . . . . ?
B16 B21 C12 B13 104.6(6) . . . . ?
B22 B21 C12 B17 39.8(5) . . . . ?
B20 B21 C12 B17 102.9(6) . . . . ?
B16 B21 C12 B17 142.4(6) . . . . ?
B17 B21 C12 B16 -142.4(6) . . . . ?
B22 B21 C12 B16 -102.6(6) . . . . ?
B20 B21 C12 B16 -39.5(5) . . . . ?
B22 B17 C12 C11 62.4(7) . . . . ?
B13 B17 C12 C11 -37.8(5) . . . . ?
B21 B17 C12 C11 102.5(6) . . . . ?
B18 B17 C12 C11 0.1(7) . . . . ?
B22 B17 C12 B13 100.2(6) . . . . ?
B21 B17 C12 B13 140.3(6) . . . . ?
B18 B17 C12 B13 38.0(5) . . . . ?
B22 B17 C12 B21 -40.1(5) . . . . ?
B13 B17 C12 B21 -140.3(6) . . . . ?
B18 B17 C12 B21 -102.4(6) . . . . ?
B22 B17 C12 B16 -3.7(8) . . . . ?
B13 B17 C12 B16 -104.0(6) . . . . ?
B21 B17 C12 B16 36.3(5) . . . . ?
B18 B17 C12 B16 -66.0(7) . . . . ?
B20 B16 C12 C11 -98.5(5) . . . . ?
B15 B16 C12 C11 -36.4(4) . . . . ?
B21 B16 C12 C11 -137.8(5) . . . . ?
C11 B16 C12 B13 33.1(5) . . . . ?
B20 B16 C12 B13 -65.4(6) . . . . ?
B15 B16 C12 B13 -3.3(7) . . . . ?
B21 B16 C12 B13 -104.8(6) . . . . ?
C11 B16 C12 B21 137.8(5) . . . . ?
B20 B16 C12 B21 39.4(5) . . . . ?
B15 B16 C12 B21 101.5(6) . . . . ?
C11 B16 C12 B17 101.6(6) . . . . ?
B20 B16 C12 B17 3.1(7) . . . . ?
B15 B16 C12 B17 65.2(7) . . . . ?
B21 B16 C12 B17 -36.2(6) . . . . ?
C17 C13 C14 C15 -2.3(7) . . . . ?
C18 C13 C14 C15 -174.7(6) . . . . ?
Ir1 C13 C14 C15 61.0(4) . . . . ?
C17 C13 C14 C19 175.7(6) . . . . ?
C18 C13 C14 C19 3.3(11) . . . . ?
Ir1 C13 C14 C19 -120.9(7) . . . . ?
C17 C13 C14 Ir1 -63.4(4) . . . . ?
C18 C13 C14 Ir1 124.2(6) . . . . ?
C13 C14 C15 C16 3.0(7) . . . . ?
C19 C14 C15 C16 -175.1(6) . . . . ?
Ir1 C14 C15 C16 64.4(4) . . . . ?
C13 C14 C15 C20 175.3(6) . . . . ?
C19 C14 C15 C20 -2.7(11) . . . . ?
Ir1 C14 C15 C20 -123.2(6) . . . . ?
C13 C14 C15 Ir1 -61.5(4) . . . . ?
C19 C14 C15 Ir1 120.5(7) . . . . ?
C14 C15 C16 C17 -2.4(7) . . . . ?
C20 C15 C16 C17 -174.8(6) . . . . ?
Ir1 C15 C16 C17 61.0(4) . . . . ?
C14 C15 C16 C21 176.3(6) . . . . ?
C20 C15 C16 C21 3.9(10) . . . . ?
Ir1 C15 C16 C21 -120.4(6) . . . . ?
C14 C15 C16 Ir1 -63.4(4) . . . . ?
C20 C15 C16 Ir1 124.2(6) . . . . ?
C15 C16 C17 C13 0.9(7) . . . . ?
C21 C16 C17 C13 -177.7(6) . . . . ?
Ir1 C16 C17 C13 60.4(4) . . . . ?
C15 C16 C17 C22 177.7(6) . . . . ?
C21 C16 C17 C22 -1.0(11) . . . . ?
Ir1 C16 C17 C22 -122.8(7) . . . . ?
C15 C16 C17 Ir1 -59.5(4) . . . . ?
C21 C16 C17 Ir1 121.8(6) . . . . ?
C14 C13 C17 C16 0.9(7) . . . . ?
C18 C13 C17 C16 173.5(6) . . . . ?
Ir1 C13 C17 C16 -61.9(4) . . . . ?
C14 C13 C17 C22 -175.9(6) . . . . ?
C18 C13 C17 C22 -3.3(10) . . . . ?
Ir1 C13 C17 C22 121.3(6) . . . . ?
C14 C13 C17 Ir1 62.8(4) . . . . ?
C18 C13 C17 Ir1 -124.6(6) . . . . ?
O3 S3 C23 F2 171.7(10) . . . . ?
O2 S3 C23 F2 52.9(12) . . . . ?
O1 S3 C23 F2 -65.2(13) . . . . ?
O3 S3 C23 F1 50.8(16) . . . . ?
O2 S3 C23 F1 -68.0(16) . . . . ?
O1 S3 C23 F1 173.9(15) . . . . ?
O3 S3 C23 F3 -67.8(13) . . . . ?
O2 S3 C23 F3 173.3(11) . . . . ?
O1 S3 C23 F3 55.2(14) . . . . ?
O1' S3' C23' F2' 60(2) . . . . ?
O3' S3' C23' F2' -179.0(18) . . . . ?
O2' S3' C23' F2' -59(2) . . . . ?
O1' S3' C23' F3' -62(2) . . . . ?
O3' S3' C23' F3' 59(2) . . . . ?
O2' S3' C23' F3' 179(2) . . . . ?
O1' S3' C23' F1' 172(3) . . . . ?
O3' S3' C23' F1' -66(3) . . . . ?
O2' S3' C23' F1' 53(3) . . . . ?
